data_4124264
loop_
_publ_author_name
'Roberts, Derrick A.'
'Pilgrim, Ben S.'
'Cooper, Jonathan D.'
'Ronson, Tanya K.'
'Zarra, Salvatore'
'Nitschke, Jonathan R.'

_publ_section_title
;
 Post-assembly Modification of Tetrazine-Edged Fe(II)4L6 Tetrahedra.
;
_journal_issue 32
_journal_name_full 'Journal of the American Chemical Society'
_journal_page_first 10068
_journal_page_last 10071
_journal_paper_doi 10.1021/jacs.5b05080
_journal_volume 137
_journal_year 2015
_chemical_formula_moiety 'C156 H96 F12 Fe4 N48, 0.25(C2 F6 N O4 S2), 7.75(B F4), 5(C2 H3 N)'
_chemical_formula_sum 'C166.5 H111 B7.75 F44.5 Fe4 N53.25 O S0.5'
_chemical_formula_weight 4042.29
_space_group_crystal_system triclinic
_space_group_IT_number 2
_space_group_name_Hall '-P 1'
_space_group_name_H-M_alt 'P -1'
_symmetry_space_group_name_Hall '-P 1'
_symmetry_space_group_name_H-M 'P -1'
_atom_sites_solution_hydrogens mixed
_audit_creation_method SHELXL-2014/6
_cell_angle_alpha 93.763(3)
_cell_angle_beta 98.158(4)
_cell_angle_gamma 100.570(3)
_cell_formula_units_Z 2
_cell_length_a 20.3453(14)
_cell_length_b 20.5485(14)
_cell_length_c 24.4033(17)
_cell_measurement_reflns_used 9796
_cell_measurement_temperature 100(2)
_cell_measurement_theta_max 44.351
_cell_measurement_theta_min 4.785
_cell_volume 9883.4(12)
_computing_cell_refinement
;
'Bruker SAINT' 
;
_computing_data_collection
;
CrystalClear-SM Expert 2.0 r5 (Rigaku, 2010)
;
_computing_data_reduction
;
'Bruker SAINT' 
;
_computing_structure_refinement 'SHELXL-2014/6 (Sheldrick, 2014)'
_computing_structure_solution 'SUPERFLIP (Palatinus & Chapuis, 2007)'
_diffrn_ambient_temperature 100(2)
_diffrn_detector_area_resol_mean 0
_diffrn_measured_fraction_theta_full 0.989
_diffrn_measured_fraction_theta_max 0.989
_diffrn_measurement_device_type 'Rigaku Saturn 724+ detector on Crystal Logic diffractometer'
_diffrn_measurement_method '\w  scans'
_diffrn_radiation_monochromator 'silicon double crystal'
_diffrn_radiation_source 'Diamond beamline I19'
_diffrn_radiation_type synchrotron
_diffrn_radiation_wavelength 0.6889
_diffrn_reflns_av_R_equivalents 0.0834
_diffrn_reflns_av_unetI/netI 0.0625
_diffrn_reflns_Laue_measured_fraction_full 0.989
_diffrn_reflns_Laue_measured_fraction_max 0.989
_diffrn_reflns_limit_h_max 21
_diffrn_reflns_limit_h_min -21
_diffrn_reflns_limit_k_max 21
_diffrn_reflns_limit_k_min -21
_diffrn_reflns_limit_l_max 25
_diffrn_reflns_limit_l_min -25
_diffrn_reflns_number 123164
_diffrn_reflns_point_group_measured_fraction_full 0.989
_diffrn_reflns_point_group_measured_fraction_max 0.989
_diffrn_reflns_theta_full 21.260
_diffrn_reflns_theta_max 21.258
_diffrn_reflns_theta_min 0.981
_exptl_absorpt_coefficient_mu 0.364
_exptl_absorpt_correction_T_max 0.7448
_exptl_absorpt_correction_T_min 0.4789
_exptl_absorpt_correction_type multi-scan
_exptl_absorpt_process_details SADABS
_exptl_crystal_colour purple
_exptl_crystal_density_diffrn 1.358
_exptl_crystal_description block
_exptl_crystal_F_000 4084
_exptl_crystal_size_max 0.010
_exptl_crystal_size_mid 0.010
_exptl_crystal_size_min 0.010
_refine_diff_density_max 0.971
_refine_diff_density_min -0.629
_refine_diff_density_rms 0.096
_refine_ls_extinction_method none
_refine_ls_goodness_of_fit_ref 0.985
_refine_ls_hydrogen_treatment constr
_refine_ls_matrix_type full
_refine_ls_number_parameters 2542
_refine_ls_number_reflns 23905
_refine_ls_number_restraints 6212
_refine_ls_restrained_S_all 0.913
_refine_ls_R_factor_all 0.1409
_refine_ls_R_factor_gt 0.1117
_refine_ls_shift/su_max 0.001
_refine_ls_shift/su_mean 0.000
_refine_ls_structure_factor_coef Fsqd
_refine_ls_weighting_details 'w=1/[\s^2^(Fo^2^)+(0.2000P)^2^+35.0000P] where P=(Fo^2^+2Fc^2^)/3'
_refine_ls_weighting_scheme calc
_refine_ls_wR_factor_gt 0.3063
_refine_ls_wR_factor_ref 0.3314
_reflns_Friedel_coverage 0.000
_reflns_number_gt 16330
_reflns_number_total 23905
_reflns_threshold_expression 'I > 2\s(I)'
_cod_data_source_file ja5b05080_si_001.cif
_cod_data_source_block jdc224_sq_d
_cod_depositor_comments 'Adding full bibliography for 4124264--4124265.cif.'
_cod_original_formula_sum 'C166.50 H111 B7.75 F44.50 Fe4 N53.25 O S0.50'
_cod_database_code 4124264
_shelx_space_group_comment
;
The symmetry employed for this shelxl refinement is uniquely defined
by the following loop, which should always be used as a source of
symmetry information in preference to the above space-group names.
They are only intended as comments.
;
_shelx_estimated_absorpt_t_min 0.996
_shelx_estimated_absorpt_t_max 0.996
_shelxl_version_number 2014/6

loop_
_space_group_symop_operation_xyz
'x, y, z'
'-x, -y, -z'

loop_
_atom_site_label
_atom_site_type_symbol
_atom_site_fract_x
_atom_site_fract_y
_atom_site_fract_z
_atom_site_U_iso_or_equiv
_atom_site_adp_type
_atom_site_occupancy
_atom_site_site_symmetry_order
_atom_site_calc_flag
_atom_site_refinement_flags_posn
_atom_site_refinement_flags_adp
_atom_site_refinement_flags_occupancy
_atom_site_disorder_assembly
_atom_site_disorder_group
Fe1 Fe 0.76432(5) 0.32717(5) 0.33696(4) 0.0529(3) Uani 1 1 d . . . . .
Fe2 Fe 0.75114(6) 0.90474(5) 0.57686(5) 0.0593(3) Uani 1 1 d . . . . .
Fe3 Fe 0.78752(6) 0.83725(6) 0.04310(5) 0.0643(4) Uani 1 1 d . . . . .
Fe4 Fe 0.22837(6) 0.59082(6) 0.23031(5) 0.0663(4) Uani 1 1 d . . . . .
N1 N 0.8556(3) 0.3231(3) 0.3219(2) 0.0557(14) Uani 1 1 d D U . . .
N2 N 0.8123(3) 0.4143(3) 0.3746(2) 0.0533(14) Uani 1 1 d D U . . .
N3 N 0.7418(3) 0.5390(3) 0.4848(3) 0.0705(18) Uani 1 1 d D U . . .
N4 N 0.7178(4) 0.5815(3) 0.5159(3) 0.0744(19) Uani 1 1 d D U . . .
N5 N 0.8287(4) 0.6271(3) 0.4688(4) 0.087(2) Uani 1 1 d D U . . .
N6 N 0.8044(4) 0.6690(3) 0.4999(3) 0.081(2) Uani 1 1 d D U . . .
N7 N 0.7283(3) 0.8083(3) 0.5828(3) 0.0622(16) Uani 1 1 d D U . . .
N8 N 0.6923(3) 0.9041(3) 0.6350(2) 0.0603(15) Uani 1 1 d D U . . .
C1 C 0.8742(4) 0.2687(4) 0.2897(3) 0.0617(17) Uani 1 1 d D U . . .
C2 C 0.8583(5) 0.2634(5) 0.2330(3) 0.092(3) Uani 1 1 d D U . . .
H2 H 0.8384 0.2965 0.2154 0.110 Uiso 1 1 calc R U . . .
C3 C 0.8711(7) 0.2102(6) 0.2009(4) 0.113(3) Uani 1 1 d D U . . .
H3 H 0.8600 0.2059 0.1615 0.136 Uiso 1 1 calc R U . . .
C4 C 0.9003(6) 0.1646(5) 0.2282(4) 0.102(3) Uani 1 1 d D U . . .
C5 C 0.9178(6) 0.1689(5) 0.2842(4) 0.096(3) Uani 1 1 d D U . . .
H5 H 0.9392 0.1365 0.3016 0.115 Uiso 1 1 calc R U . . .
C6 C 0.9035(5) 0.2219(4) 0.3152(4) 0.082(2) Uani 1 1 d D U . . .
H6 H 0.9142 0.2256 0.3546 0.099 Uiso 1 1 calc R U . . .
C7 C 0.8997(4) 0.3754(4) 0.3381(3) 0.0681(19) Uani 1 1 d D U . . .
H7 H 0.9445 0.3796 0.3299 0.082 Uiso 1 1 calc R U . . .
C8 C 0.8793(4) 0.4287(3) 0.3697(3) 0.0630(18) Uani 1 1 d D U . . .
C9 C 0.9211(4) 0.4872(4) 0.3933(4) 0.079(2) Uani 1 1 d D U . . .
H9 H 0.9670 0.4969 0.3877 0.094 Uiso 1 1 calc R U . . .
C10 C 0.8956(4) 0.5312(4) 0.4251(4) 0.085(3) Uani 1 1 d D U . . .
H10 H 0.9240 0.5711 0.4427 0.102 Uiso 1 1 calc R U . . .
C11 C 0.8276(4) 0.5165(3) 0.4310(3) 0.0655(18) Uani 1 1 d D U . . .
C12 C 0.7878(4) 0.4574(3) 0.4046(3) 0.0563(17) Uani 1 1 d D U . . .
H12 H 0.7413 0.4476 0.4083 0.068 Uiso 1 1 calc R U . . .
C13 C 0.7969(4) 0.5630(3) 0.4633(4) 0.071(2) Uani 1 1 d D U . . .
C14 C 0.7510(4) 0.6442(3) 0.5230(4) 0.072(2) Uani 1 1 d D U . . .
C15 C 0.7484(4) 0.7599(3) 0.5542(3) 0.0621(19) Uani 1 1 d D U . . .
H15 H 0.7797 0.7721 0.5294 0.074 Uiso 1 1 calc R U . . .
C16 C 0.7261(4) 0.6922(3) 0.5587(3) 0.068(2) Uani 1 1 d D U . . .
C17 C 0.6791(5) 0.6738(4) 0.5934(4) 0.083(3) Uani 1 1 d D U . . .
H17 H 0.6610 0.6282 0.5957 0.100 Uiso 1 1 calc R U . . .
C18 C 0.6588(5) 0.7230(4) 0.6250(4) 0.080(2) Uani 1 1 d D U . . .
H18 H 0.6288 0.7117 0.6509 0.096 Uiso 1 1 calc R U . . .
C19 C 0.6835(4) 0.7892(3) 0.6179(3) 0.068(2) Uani 1 1 d D U . . .
C20 C 0.6640(4) 0.8458(3) 0.6462(3) 0.069(2) Uani 1 1 d D U . . .
H20 H 0.6323 0.8401 0.6714 0.083 Uiso 1 1 calc R U . . .
C21 C 0.6666(4) 0.9599(4) 0.6565(3) 0.0626(17) Uani 1 1 d D U . . .
C22 C 0.7095(5) 1.0113(4) 0.6889(4) 0.079(2) Uani 1 1 d D U . . .
H22 H 0.7563 1.0106 0.6978 0.095 Uiso 1 1 calc R U . . .
C23 C 0.6839(5) 1.0647(5) 0.7087(4) 0.095(3) Uani 1 1 d D U . . .
H23 H 0.7126 1.1002 0.7325 0.114 Uiso 1 1 calc R U . . .
C24 C 0.6177(5) 1.0654(5) 0.6937(4) 0.091(2) Uani 1 1 d D U . . .
C25 C 0.5731(5) 1.0151(5) 0.6611(4) 0.090(2) Uani 1 1 d D U . . .
H25 H 0.5266 1.0170 0.6523 0.108 Uiso 1 1 calc R U . . .
C26 C 0.5982(4) 0.9614(4) 0.6415(4) 0.074(2) Uani 1 1 d D U . . .
H26 H 0.5691 0.9258 0.6180 0.089 Uiso 1 1 calc R U . . .
F100 F 0.9105(4) 0.1099(4) 0.1972(3) 0.138(3) Uani 1 1 d D U . . .
F101 F 0.5930(4) 1.1183(3) 0.7145(3) 0.133(2) Uani 1 1 d D U . . .
N9 N 0.7166(3) 0.2442(3) 0.2929(3) 0.0622(16) Uani 1 1 d D U . . .
N10 N 0.7468(3) 0.3622(3) 0.2642(2) 0.0526(14) Uani 1 1 d D U . . .
N11 N 0.8366(5) 0.5413(4) 0.2133(4) 0.118(3) Uani 1 1 d D U . . .
N12 N 0.8616(5) 0.6028(4) 0.2014(4) 0.119(3) Uani 1 1 d D U . . .
N13 N 0.7370(4) 0.5393(4) 0.1512(4) 0.112(3) Uani 1 1 d D U . . .
N14 N 0.7626(4) 0.5999(5) 0.1393(5) 0.124(3) Uani 1 1 d D U . . .
N15 N 0.8376(3) 0.7840(3) 0.0919(3) 0.0621(15) Uani 1 1 d D U . . .
N16 N 0.8787(3) 0.8943(3) 0.0536(3) 0.0640(16) Uani 1 1 d D U . . .
C27 C 0.6953(4) 0.1804(3) 0.3136(4) 0.070(2) Uani 1 1 d D U . . .
C28 C 0.6300(5) 0.1640(5) 0.3226(7) 0.127(4) Uani 1 1 d D U . . .
H28 H 0.6005 0.1946 0.3167 0.153 Uiso 1 1 calc R U . . .
C29 C 0.6067(7) 0.1019(6) 0.3404(8) 0.155(5) Uani 1 1 d D U . . .
H29 H 0.5611 0.0891 0.3460 0.185 Uiso 1 1 calc R U . . .
C30 C 0.6511(6) 0.0606(5) 0.3493(6) 0.118(4) Uani 1 1 d D U . . .
C31 C 0.7166(6) 0.0780(5) 0.3436(6) 0.117(4) Uani 1 1 d D U . . .
H31 H 0.7471 0.0491 0.3528 0.141 Uiso 1 1 calc R U . . .
C32 C 0.7390(5) 0.1386(4) 0.3242(5) 0.102(3) Uani 1 1 d D U . . .
H32 H 0.7846 0.1509 0.3183 0.123 Uiso 1 1 calc R U . . .
C33 C 0.6937(4) 0.2497(4) 0.2420(3) 0.071(2) Uani 1 1 d D U . . .
H33 H 0.6678 0.2130 0.2178 0.086 Uiso 1 1 calc R U . . .
C34 C 0.7103(4) 0.3164(4) 0.2238(3) 0.0652(19) Uani 1 1 d D U . . .
C35 C 0.6943(6) 0.3316(5) 0.1701(4) 0.099(3) Uani 1 1 d D U . . .
H35 H 0.6690 0.2983 0.1423 0.119 Uiso 1 1 calc R U . . .
C36 C 0.7150(5) 0.3955(4) 0.1568(4) 0.093(3) Uani 1 1 d D U . . .
H36 H 0.7035 0.4070 0.1201 0.112 Uiso 1 1 calc R U . . .
C37 C 0.7529(4) 0.4422(4) 0.1978(3) 0.072(2) Uani 1 1 d D U . . .
C38 C 0.7675(4) 0.4230(3) 0.2505(3) 0.0569(17) Uani 1 1 d D U . . .
H38 H 0.7938 0.4553 0.2786 0.068 Uiso 1 1 calc R U . . .
C39 C 0.7771(4) 0.5117(4) 0.1868(3) 0.076(2) Uani 1 1 d D U . . .
C40 C 0.8246(4) 0.6290(4) 0.1635(4) 0.083(2) Uani 1 1 d D U . . .
C41 C 0.8143(4) 0.7252(4) 0.1096(3) 0.067(2) Uani 1 1 d D U . . .
H41 H 0.7690 0.7035 0.0960 0.080 Uiso 1 1 calc R U . . .
C42 C 0.8540(4) 0.6943(4) 0.1474(4) 0.075(2) Uani 1 1 d D U . . .
C43 C 0.9200(4) 0.7250(4) 0.1663(4) 0.090(3) Uani 1 1 d D U . . .
H43 H 0.9479 0.7047 0.1918 0.108 Uiso 1 1 calc R U . . .
C44 C 0.9457(4) 0.7857(5) 0.1482(4) 0.090(3) Uani 1 1 d D U . . .
H44 H 0.9910 0.8080 0.1612 0.108 Uiso 1 1 calc R U . . .
C45 C 0.9034(4) 0.8129(4) 0.1104(4) 0.072(2) Uani 1 1 d D U . . .
C46 C 0.9234(4) 0.8760(4) 0.0877(4) 0.070(2) Uani 1 1 d D U . . .
H46 H 0.9677 0.9021 0.0979 0.084 Uiso 1 1 calc R U . . .
C47 C 0.8948(4) 0.9595(4) 0.0338(3) 0.0645(19) Uani 1 1 d D U . . .
C48 C 0.9035(4) 0.9659(4) -0.0202(3) 0.072(2) Uani 1 1 d D U . . .
H48 H 0.9007 0.9276 -0.0451 0.086 Uiso 1 1 calc R U . . .
C49 C 0.9166(5) 1.0292(4) -0.0385(4) 0.082(2) Uani 1 1 d D U . . .
H49 H 0.9235 1.0346 -0.0758 0.098 Uiso 1 1 calc R U . . .
C50 C 0.9194(5) 1.0820(4) -0.0029(4) 0.084(2) Uani 1 1 d D U . . .
C51 C 0.9121(6) 1.0773(4) 0.0517(4) 0.094(3) Uani 1 1 d D U . . .
H51 H 0.9160 1.1161 0.0763 0.112 Uiso 1 1 calc R U . . .
C52 C 0.8990(5) 1.0150(4) 0.0700(4) 0.082(2) Uani 1 1 d D U . . .
H52 H 0.8928 1.0103 0.1075 0.099 Uiso 1 1 calc R U . . .
F102 F 0.6278(5) 0.0000(3) 0.3668(4) 0.162(3) Uani 1 1 d D U . . .
F103 F 0.9322(4) 1.1434(3) -0.0218(3) 0.119(2) Uani 1 1 d D U . . .
N17 N 0.7713(3) 0.2905(3) 0.4098(2) 0.0531(14) Uani 1 1 d D U . . .
N18 N 0.6756(3) 0.3389(3) 0.3569(2) 0.0542(14) Uani 1 1 d D U . . .
N19 N 0.5294(4) 0.4114(4) 0.2602(3) 0.086(2) Uani 1 1 d D U . . .
N20 N 0.4825(4) 0.4351(4) 0.2277(3) 0.087(2) Uani 1 1 d D U . . .
N21 N 0.4630(4) 0.4093(5) 0.3323(3) 0.092(2) Uani 1 1 d D U . . .
N22 N 0.4164(4) 0.4330(5) 0.2995(3) 0.094(2) Uani 1 1 d D U . . .
N23 N 0.2848(3) 0.5300(3) 0.2051(3) 0.0655(16) Uani 1 1 d D U . . .
N24 N 0.1884(3) 0.5750(3) 0.1499(3) 0.0758(19) Uani 1 1 d D U . . .
C53 C 0.8295(3) 0.2691(3) 0.4404(3) 0.0563(16) Uani 1 1 d D U . . .
C54 C 0.8243(4) 0.2054(4) 0.4531(5) 0.091(3) Uani 1 1 d D U . . .
H54 H 0.7832 0.1741 0.4416 0.110 Uiso 1 1 calc R U . . .
C55 C 0.8804(5) 0.1862(5) 0.4837(6) 0.123(4) Uani 1 1 d D U . . .
H55 H 0.8779 0.1418 0.4932 0.147 Uiso 1 1 calc R U . . .
C56 C 0.9381(4) 0.2324(4) 0.4993(4) 0.086(3) Uani 1 1 d D U . . .
C57 C 0.9446(4) 0.2956(4) 0.4877(4) 0.081(2) Uani 1 1 d D U . . .
H57 H 0.9856 0.3268 0.4998 0.097 Uiso 1 1 calc R U . . .
C58 C 0.8890(4) 0.3141(4) 0.4573(4) 0.079(2) Uani 1 1 d D U . . .
H58 H 0.8923 0.3586 0.4480 0.095 Uiso 1 1 calc R U . . .
C59 C 0.7185(4) 0.2867(4) 0.4338(3) 0.064(2) Uani 1 1 d D U . . .
H59 H 0.7159 0.2674 0.4679 0.077 Uiso 1 1 calc R U . . .
C60 C 0.6626(3) 0.3138(4) 0.4055(3) 0.064(2) Uani 1 1 d D U . . .
C61 C 0.6026(4) 0.3146(6) 0.4248(4) 0.091(3) Uani 1 1 d D U . . .
H61 H 0.5948 0.2962 0.4586 0.109 Uiso 1 1 calc R U . . .
C62 C 0.5536(4) 0.3424(6) 0.3948(4) 0.092(3) Uani 1 1 d D U . . .
H62 H 0.5118 0.3434 0.4077 0.110 Uiso 1 1 calc R U . . .
C63 C 0.5664(4) 0.3686(5) 0.3462(3) 0.073(2) Uani 1 1 d D U . . .
C64 C 0.6281(3) 0.3654(4) 0.3283(3) 0.0603(19) Uani 1 1 d D U . . .
H64 H 0.6364 0.3829 0.2943 0.072 Uiso 1 1 calc R U . . .
C65 C 0.5166(4) 0.3976(5) 0.3106(3) 0.075(2) Uani 1 1 d D U . . .
C66 C 0.4279(4) 0.4446(5) 0.2485(3) 0.077(2) Uani 1 1 d D U . . .
C67 C 0.3325(4) 0.5049(4) 0.2356(3) 0.0643(19) Uani 1 1 d D U . . .
H67 H 0.3373 0.5116 0.2749 0.077 Uiso 1 1 calc R U . . .
C68 C 0.3753(4) 0.4696(4) 0.2121(3) 0.072(2) Uani 1 1 d D U . . .
C69 C 0.3687(5) 0.4599(6) 0.1554(4) 0.095(3) Uani 1 1 d D U . . .
H69 H 0.3986 0.4375 0.1385 0.114 Uiso 1 1 calc R U . . .
C70 C 0.3176(6) 0.4833(6) 0.1227(4) 0.109(4) Uani 1 1 d D U . . .
H70 H 0.3111 0.4760 0.0833 0.130 Uiso 1 1 calc R U . . .
C71 C 0.2768(5) 0.5172(5) 0.1493(3) 0.082(2) Uani 1 1 d D U . . .
C72 C 0.2215(5) 0.5450(5) 0.1201(4) 0.089(3) Uani 1 1 d D U . . .
H72 H 0.2111 0.5405 0.0806 0.107 Uiso 1 1 calc R U . . .
C73 C 0.1366(4) 0.6075(4) 0.1218(4) 0.084(2) Uani 1 1 d D U . . .
C74 C 0.0707(4) 0.5854(6) 0.1235(5) 0.111(3) Uani 1 1 d D U . . .
H74 H 0.0566 0.5474 0.1421 0.133 Uiso 1 1 calc R U . . .
C75 C 0.0224(5) 0.6199(6) 0.0969(5) 0.118(4) Uani 1 1 d D U . . .
H75 H -0.0248 0.6047 0.0959 0.141 Uiso 1 1 calc R U . . .
C76 C 0.0464(6) 0.6746(6) 0.0735(6) 0.128(4) Uani 1 1 d D U . . .
C77 C 0.1114(6) 0.6977(6) 0.0696(6) 0.133(4) Uani 1 1 d D U . . .
H77 H 0.1247 0.7357 0.0507 0.159 Uiso 1 1 calc R U . . .
C78 C 0.1585(5) 0.6632(5) 0.0948(5) 0.110(3) Uani 1 1 d D U . . .
H78 H 0.2054 0.6775 0.0935 0.132 Uiso 1 1 calc R U . . .
F104 F 0.9917(3) 0.2142(3) 0.5313(3) 0.126(2) Uani 1 1 d D U . . .
F105 F -0.0011(4) 0.7073(5) 0.0478(4) 0.173(4) Uani 1 1 d D U . . .
N25 N 0.8412(3) 0.9064(3) 0.6238(2) 0.0637(16) Uani 1 1 d D U . . .
N26 N 0.8049(3) 0.8937(3) 0.5169(2) 0.0565(14) Uani 1 1 d D U . . .
N27 N 0.7542(4) 0.9155(4) 0.3497(3) 0.0787(19) Uani 1 1 d D U . . .
N28 N 0.7399(4) 0.9260(4) 0.2967(3) 0.085(2) Uani 1 1 d D U . . .
N29 N 0.8408(5) 0.8618(5) 0.3280(3) 0.107(3) Uani 1 1 d D U . . .
N30 N 0.8259(5) 0.8716(5) 0.2754(3) 0.114(3) Uani 1 1 d D U . . .
N31 N 0.7691(4) 0.8906(3) 0.1081(3) 0.0684(17) Uani 1 1 d D U . . .
N32 N 0.7414(4) 0.9023(4) 0.0027(3) 0.0726(17) Uani 1 1 d D U . . .
C79 C 0.8699(7) 0.9233(7) 0.6837(4) 0.070(3) Uani 0.621(9) 1 d D U P A 1
C80 C 0.8296(7) 0.9057(9) 0.7228(4) 0.089(4) Uani 0.621(9) 1 d D U P A 1
H80 H 0.7841 0.8830 0.7117 0.107 Uiso 0.621(9) 1 calc R U P A 1
C81 C 0.8560(7) 0.9213(9) 0.7796(5) 0.098(4) Uani 0.621(9) 1 d D U P A 1
H81 H 0.8283 0.9103 0.8072 0.118 Uiso 0.621(9) 1 calc R U P A 1
C82 C 0.9219(7) 0.9526(8) 0.7944(4) 0.093(4) Uani 0.621(9) 1 d D U P A 1
C83 C 0.9616(7) 0.9725(9) 0.7563(5) 0.098(4) Uani 0.621(9) 1 d D U P A 1
H83 H 1.0068 0.9961 0.7677 0.118 Uiso 0.621(9) 1 calc R U P A 1
C84 C 0.9354(7) 0.9581(8) 0.7004(5) 0.088(4) Uani 0.621(9) 1 d D U P A 1
H84 H 0.9627 0.9721 0.6733 0.106 Uiso 0.621(9) 1 calc R U P A 1
C85 C 0.8853(4) 0.8903(4) 0.5951(3) 0.070(2) Uani 1 1 d D U . . .
H85 H 0.9278 0.8833 0.6128 0.084 Uiso 1 1 calc R U . . .
C86 C 0.8681(4) 0.8832(4) 0.5355(3) 0.0649(18) Uani 1 1 d D U . . .
C87 C 0.9114(5) 0.8685(5) 0.4997(3) 0.083(2) Uani 1 1 d D U . . .
H87 H 0.9547 0.8600 0.5137 0.099 Uiso 1 1 calc R U . . .
C88 C 0.8903(5) 0.8664(5) 0.4431(3) 0.084(2) Uani 1 1 d D U . . .
H88 H 0.9181 0.8542 0.4175 0.101 Uiso 1 1 calc R U . . .
C89 C 0.8282(4) 0.8821(4) 0.4239(3) 0.071(2) Uani 1 1 d D U . . .
C90 C 0.7862(4) 0.8937(4) 0.4624(3) 0.0614(18) Uani 1 1 d D U . . .
H90 H 0.7426 0.9020 0.4492 0.074 Uiso 1 1 calc R U . . .
C91 C 0.8067(5) 0.8868(5) 0.3645(3) 0.079(2) Uani 1 1 d D U . . .
C92 C 0.7782(5) 0.9061(5) 0.2621(3) 0.091(3) Uani 1 1 d D U . . .
C93 C 0.7811(5) 0.8817(4) 0.1615(3) 0.071(2) Uani 1 1 d D U . . .
H93 H 0.8017 0.8454 0.1715 0.086 Uiso 1 1 calc R U . . .
C94 C 0.7654(5) 0.9218(4) 0.2036(3) 0.082(2) Uani 1 1 d D U . . .
C95 C 0.7351(6) 0.9752(5) 0.1893(4) 0.104(3) Uani 1 1 d D U . . .
H95 H 0.7224 1.0032 0.2169 0.125 Uiso 1 1 calc R U . . .
C96 C 0.7242(7) 0.9862(5) 0.1336(4) 0.106(3) Uani 1 1 d D U . . .
H96 H 0.7058 1.0234 0.1224 0.127 Uiso 1 1 calc R U . . .
C97 C 0.7401(5) 0.9428(4) 0.0948(3) 0.080(2) Uani 1 1 d D U . . .
C98 C 0.7250(5) 0.9466(5) 0.0345(3) 0.079(2) Uani 1 1 d D U . . .
H98 H 0.7039 0.9806 0.0197 0.095 Uiso 1 1 calc R U . . .
C99 C 0.7271(5) 0.9051(4) -0.0564(3) 0.078(2) Uani 1 1 d D U . . .
C100 C 0.6895(5) 0.8511(5) -0.0898(3) 0.098(3) Uani 1 1 d D U . . .
H100 H 0.6742 0.8113 -0.0738 0.117 Uiso 1 1 calc R U . . .
C101 C 0.6734(6) 0.8537(6) -0.1468(4) 0.118(4) Uani 1 1 d D U . . .
H101 H 0.6464 0.8168 -0.1701 0.142 Uiso 1 1 calc R U . . .
C102 C 0.6978(7) 0.9112(6) -0.1678(4) 0.116(4) Uani 1 1 d D U . . .
C103 C 0.7342(6) 0.9664(6) -0.1369(4) 0.110(3) Uani 1 1 d D U . . .
H103 H 0.7492 1.0057 -0.1537 0.132 Uiso 1 1 calc R U . . .
C104 C 0.7491(5) 0.9638(5) -0.0797(4) 0.092(3) Uani 1 1 d D U . . .
H104 H 0.7741 1.0019 -0.0566 0.110 Uiso 1 1 calc R U . . .
F106 F 0.9482(6) 0.9625(7) 0.8502(3) 0.121(4) Uani 0.621(9) 1 d D U P A 1
F107 F 0.6836(5) 0.9144(5) -0.2236(3) 0.169(4) Uani 1 1 d D U . . .
C279 C 0.8468(11) 0.9142(10) 0.6780(6) 0.071(7) Uiso 0.379(9) 1 d DG U P A 2
C280 C 0.8800(10) 0.9761(8) 0.7038(7) 0.096(7) Uiso 0.379(9) 1 d DG U P A 2
H280 H 0.8916 1.0120 0.6821 0.115 Uiso 0.379(9) 1 calc R U P A 2
C281 C 0.8963(10) 0.9855(8) 0.7614(7) 0.092(7) Uiso 0.379(9) 1 d DG U P A 2
H281 H 0.9190 1.0278 0.7791 0.111 Uiso 0.379(9) 1 calc R U P A 2
C282 C 0.8794(12) 0.9330(10) 0.7932(6) 0.086(7) Uiso 0.379(9) 1 d DG U P A 2
C283 C 0.8461(12) 0.8711(9) 0.7673(8) 0.127(10) Uiso 0.379(9) 1 d DG U P A 2
H283 H 0.8345 0.8352 0.7890 0.153 Uiso 0.379(9) 1 calc R U P A 2
C284 C 0.8298(11) 0.8617(8) 0.7097(9) 0.113(8) Uiso 0.379(9) 1 d DG U P A 2
H284 H 0.8071 0.8194 0.6921 0.136 Uiso 0.379(9) 1 calc R U P A 2
F206 F 0.8915(12) 0.9427(10) 0.8472(9) 0.125(6) Uiso 0.379(9) 1 d . U P A 2
N33 N 0.7634(3) 1.0009(3) 0.5686(3) 0.0659(16) Uani 1 1 d D U . . .
N34 N 0.6676(3) 0.9042(3) 0.5254(2) 0.0595(15) Uani 1 1 d D U . . .
N35 N 0.5095(4) 0.7427(3) 0.4706(3) 0.0765(18) Uani 1 1 d D U . . .
N36 N 0.4611(4) 0.6905(4) 0.4502(3) 0.0800(19) Uani 1 1 d D U . . .
N37 N 0.4797(4) 0.7996(4) 0.3929(3) 0.095(2) Uani 1 1 d D U . . .
N38 N 0.4319(4) 0.7476(4) 0.3722(3) 0.097(2) Uani 1 1 d D U . . .
N39 N 0.2756(3) 0.5989(3) 0.3065(3) 0.0644(16) Uani 1 1 d D U . . .
N40 N 0.1703(3) 0.5176(3) 0.2590(3) 0.0738(17) Uani 1 1 d D U . . .
C105 C 0.8211(5) 1.0551(5) 0.5913(5) 0.064(3) Uani 0.662(15) 1 d D U P B 1
C106 C 0.8874(5) 1.0482(5) 0.5905(6) 0.080(3) Uani 0.662(15) 1 d D U P B 1
H106 H 0.8962 1.0095 0.5717 0.096 Uiso 0.662(15) 1 calc R U P B 1
C107 C 0.9419(6) 1.0973(6) 0.6170(7) 0.104(5) Uani 0.662(15) 1 d D U P B 1
H107 H 0.9872 1.0930 0.6150 0.124 Uiso 0.662(15) 1 calc R U P B 1
C108 C 0.9287(6) 1.1515(7) 0.6458(9) 0.113(5) Uani 0.662(15) 1 d D U P B 1
C109 C 0.8639(6) 1.1617(6) 0.6428(7) 0.093(4) Uani 0.662(15) 1 d D U P B 1
H109 H 0.8554 1.2032 0.6564 0.111 Uiso 0.662(15) 1 calc R U P B 1
C110 C 0.8110(6) 1.1109(5) 0.6199(6) 0.071(3) Uani 0.662(15) 1 d D U P B 1
H110 H 0.7662 1.1149 0.6242 0.085 Uiso 0.662(15) 1 calc R U P B 1
C111 C 0.7135(4) 1.0182(4) 0.5382(3) 0.0706(19) Uani 1 1 d D U . . .
H111 H 0.7136 1.0633 0.5320 0.085 Uiso 1 1 calc R U . . .
C112 C 0.6566(4) 0.9651(3) 0.5137(3) 0.0648(17) Uani 1 1 d D U . . .
C113 C 0.5985(4) 0.9746(4) 0.4815(4) 0.084(2) Uani 1 1 d D U . . .
H113 H 0.5917 1.0183 0.4756 0.100 Uiso 1 1 calc R U . . .
C114 C 0.5503(5) 0.9200(4) 0.4581(4) 0.088(2) Uani 1 1 d D U . . .
H114 H 0.5098 0.9252 0.4355 0.106 Uiso 1 1 calc R U . . .
C115 C 0.5623(4) 0.8572(4) 0.4682(3) 0.0724(19) Uani 1 1 d D U . . .
C116 C 0.6207(4) 0.8522(4) 0.5029(3) 0.0654(18) Uani 1 1 d D U . . .
H116 H 0.6275 0.8092 0.5111 0.078 Uiso 1 1 calc R U . . .
C117 C 0.5141(4) 0.7968(4) 0.4438(3) 0.075(2) Uani 1 1 d D U . . .
C118 C 0.4220(4) 0.6961(4) 0.4034(3) 0.076(2) Uani 1 1 d D U . . .
C119 C 0.3307(4) 0.6439(4) 0.3287(3) 0.0677(19) Uani 1 1 d D U . . .
H119 H 0.3486 0.6772 0.3066 0.081 Uiso 1 1 calc R U . . .
C120 C 0.3627(4) 0.6437(4) 0.3829(3) 0.074(2) Uani 1 1 d D U . . .
C121 C 0.3367(5) 0.5947(5) 0.4153(4) 0.089(3) Uani 1 1 d D U . . .
H121 H 0.3580 0.5930 0.4523 0.107 Uiso 1 1 calc R U . . .
C122 C 0.2793(5) 0.5486(5) 0.3924(4) 0.085(2) Uani 1 1 d D U . . .
H122 H 0.2607 0.5149 0.4138 0.102 Uiso 1 1 calc R U . . .
C123 C 0.2491(4) 0.5515(4) 0.3383(3) 0.0678(19) Uani 1 1 d D U . . .
C124 C 0.1887(4) 0.5070(4) 0.3088(4) 0.073(2) Uani 1 1 d D U . . .
H124 H 0.1645 0.4720 0.3260 0.088 Uiso 1 1 calc R U . . .
C125 C 0.1104(4) 0.4749(5) 0.2282(4) 0.101(3) Uani 1 1 d D U . . .
C126 C 0.0487(4) 0.4761(6) 0.2435(5) 0.122(3) Uani 1 1 d D U . . .
H126 H 0.0448 0.5041 0.2750 0.147 Uiso 1 1 calc R U . . .
C127 C -0.0094(6) 0.4350(7) 0.2117(6) 0.149(4) Uani 1 1 d D U . . .
H127 H -0.0532 0.4353 0.2209 0.179 Uiso 1 1 calc R U . . .
C128 C -0.0009(6) 0.3952(7) 0.1677(6) 0.153(4) Uani 1 1 d D U . . .
C129 C 0.0594(6) 0.3939(6) 0.1493(6) 0.152(4) Uani 1 1 d D U . . .
H129 H 0.0623 0.3673 0.1167 0.183 Uiso 1 1 calc R U . . .
C130 C 0.1163(6) 0.4340(6) 0.1813(5) 0.122(3) Uani 1 1 d D U . . .
H130 H 0.1598 0.4338 0.1714 0.146 Uiso 1 1 calc R U . . .
F108 F 0.9829(6) 1.1993(6) 0.6720(8) 0.160(5) Uani 0.662(15) 1 d D U P B 1
F109 F -0.0574(5) 0.3557(5) 0.1359(5) 0.220(5) Uani 1 1 d D U . . .
C205 C 0.8188(9) 1.0448(11) 0.5936(10) 0.081(8) Uiso 0.338(15) 1 d DG U P B 2
C206 C 0.8694(11) 1.0500(10) 0.5604(9) 0.076(7) Uiso 0.338(15) 1 d DG U P B 2
H206 H 0.8648 1.0192 0.5286 0.091 Uiso 0.338(15) 1 calc R U P B 2
C207 C 0.9266(10) 1.1001(11) 0.5737(10) 0.092(8) Uiso 0.338(15) 1 d DG U P B 2
H207 H 0.9612 1.1036 0.5510 0.110 Uiso 0.338(15) 1 calc R U P B 2
C208 C 0.9333(11) 1.1451(10) 0.6202(10) 0.090(8) Uiso 0.338(15) 1 d DG U P B 2
C209 C 0.8828(14) 1.1400(12) 0.6533(8) 0.112(9) Uiso 0.338(15) 1 d DG U P B 2
H208 H 0.8873 1.1707 0.6851 0.134 Uiso 0.338(15) 1 calc R U P B 2
C210 C 0.8255(12) 1.0898(14) 0.6400(10) 0.100(9) Uiso 0.338(15) 1 d DG U P B 2
H210 H 0.7910 1.0863 0.6627 0.121 Uiso 0.338(15) 1 calc R U P B 2
F208 F 0.9872(10) 1.1912(11) 0.6345(9) 0.100(6) Uiso 0.338(15) 1 d . U P B 2
N41 N 0.7969(3) 0.7774(3) -0.0219(3) 0.0694(17) Uani 1 1 d D U . . .
N42 N 0.7016(3) 0.7721(3) 0.0372(3) 0.0678(16) Uani 1 1 d D U . . .
N43 N 0.5366(5) 0.7817(4) 0.1167(5) 0.115(3) Uani 1 1 d D U . . .
N44 N 0.4832(4) 0.7850(4) 0.1430(5) 0.113(3) Uani 1 1 d D U . . .
N45 N 0.5065(5) 0.6648(4) 0.1058(5) 0.121(3) Uani 1 1 d D U . . .
N46 N 0.4542(5) 0.6679(4) 0.1327(5) 0.118(3) Uani 1 1 d D U . . .
N47 N 0.2877(3) 0.6697(3) 0.2084(3) 0.0659(16) Uani 1 1 d D U . . .
N48 N 0.1783(3) 0.6601(3) 0.2501(3) 0.0670(17) Uani 1 1 d D U . . .
C131 C 0.8484(6) 0.7823(8) -0.0577(5) 0.070(3) Uani 0.698(10) 1 d D U P C 1
C132 C 0.8334(7) 0.7921(10) -0.1125(5) 0.104(5) Uani 0.698(10) 1 d D U P C 1
H132 H 0.7894 0.7977 -0.1278 0.124 Uiso 0.698(10) 1 calc R U P C 1
C133 C 0.8845(7) 0.7937(10) -0.1457(6) 0.111(5) Uani 0.698(10) 1 d D U P C 1
H133 H 0.8768 0.8022 -0.1836 0.133 Uiso 0.698(10) 1 calc R U P C 1
C134 C 0.9452(6) 0.7828(8) -0.1219(5) 0.087(4) Uani 0.698(10) 1 d D U P C 1
C135 C 0.9613(7) 0.7749(8) -0.0678(5) 0.090(4) Uani 0.698(10) 1 d D U P C 1
H135 H 1.0056 0.7702 -0.0525 0.108 Uiso 0.698(10) 1 calc R U P C 1
C136 C 0.9109(5) 0.7739(7) -0.0353(5) 0.074(3) Uani 0.698(10) 1 d D U P C 1
H136 H 0.9200 0.7674 0.0030 0.088 Uiso 0.698(10) 1 calc R U P C 1
C137 C 0.7527(4) 0.7237(5) -0.0320(4) 0.079(2) Uani 1 1 d D U . . .
H137 H 0.7562 0.6891 -0.0586 0.095 Uiso 1 1 calc R U . . .
C138 C 0.6963(4) 0.7183(4) -0.0006(4) 0.076(2) Uani 1 1 d D U . . .
C139 C 0.6445(5) 0.6646(5) -0.0067(4) 0.092(3) Uani 1 1 d D U . . .
H139 H 0.6430 0.6279 -0.0329 0.110 Uiso 1 1 calc R U . . .
C140 C 0.5941(5) 0.6646(5) 0.0261(4) 0.093(3) Uani 1 1 d D U . . .
H140 H 0.5581 0.6273 0.0237 0.112 Uiso 1 1 calc R U . . .
C141 C 0.5972(4) 0.7200(4) 0.0624(4) 0.084(2) Uani 1 1 d D U . . .
C142 C 0.6521(4) 0.7720(4) 0.0670(4) 0.075(2) Uani 1 1 d D U . . .
H142 H 0.6544 0.8094 0.0927 0.090 Uiso 1 1 calc R U . . .
C143 C 0.5434(5) 0.7223(4) 0.0962(5) 0.095(3) Uani 1 1 d D U . . .
C144 C 0.4422(4) 0.7280(4) 0.1473(5) 0.092(3) Uani 1 1 d D U . . .
C145 C 0.3460(4) 0.6727(4) 0.1885(4) 0.072(2) Uani 1 1 d D U . . .
H145 H 0.3657 0.6342 0.1878 0.087 Uiso 1 1 calc R U . . .
C146 C 0.3791(4) 0.7298(4) 0.1689(4) 0.077(2) Uani 1 1 d D U . . .
C147 C 0.3506(5) 0.7857(4) 0.1687(4) 0.087(3) Uani 1 1 d D U . . .
H147 H 0.3721 0.8250 0.1551 0.105 Uiso 1 1 calc R U . . .
C148 C 0.2896(5) 0.7835(4) 0.1889(4) 0.084(2) Uani 1 1 d D U . . .
H148 H 0.2684 0.8211 0.1889 0.101 Uiso 1 1 calc R U . . .
C149 C 0.2605(4) 0.7252(4) 0.2089(4) 0.072(2) Uani 1 1 d D U . . .
C150 C 0.2001(4) 0.7173(4) 0.2351(4) 0.073(2) Uani 1 1 d D U . . .
H150 H 0.1778 0.7534 0.2408 0.088 Uiso 1 1 calc R U . . .
C151 C 0.1247(4) 0.6545(4) 0.2834(3) 0.073(2) Uani 1 1 d D U . . .
C152 C 0.0594(4) 0.6482(8) 0.2599(4) 0.131(5) Uani 1 1 d D U . . .
H152 H 0.0477 0.6468 0.2207 0.157 Uiso 1 1 calc R U . . .
C153 C 0.0086(5) 0.6436(8) 0.2939(4) 0.135(5) Uani 1 1 d D U . . .
H153 H -0.0379 0.6377 0.2782 0.162 Uiso 1 1 calc R U . . .
C154 C 0.0278(5) 0.6476(6) 0.3488(4) 0.102(3) Uani 1 1 d D U . . .
C155 C 0.0928(5) 0.6538(6) 0.3735(5) 0.113(3) Uani 1 1 d D U . . .
H155 H 0.1040 0.6564 0.4128 0.136 Uiso 1 1 calc R U . . .
C156 C 0.1418(5) 0.6560(6) 0.3404(4) 0.101(3) Uani 1 1 d D U . . .
H156 H 0.1876 0.6585 0.3566 0.121 Uiso 1 1 calc R U . . .
F110 F 0.9944(4) 0.7806(5) -0.1551(4) 0.109(3) Uani 0.698(10) 1 d D U P C 1
F111 F -0.0228(4) 0.6451(4) 0.3811(3) 0.139(3) Uani 1 1 d D U . . .
C231 C 0.8640(16) 0.7781(19) -0.0430(14) 0.077(8) Uiso 0.302(10) 1 d D U P C 2
C232 C 0.9028(14) 0.7328(16) -0.0271(12) 0.086(8) Uiso 0.302(10) 1 d D U P C 2
H232 H 0.8909 0.7038 0.0002 0.103 Uiso 0.302(10) 1 calc R U P C 2
C233 C 0.9604(15) 0.7302(17) -0.0518(14) 0.109(10) Uiso 0.302(10) 1 d D U P C 2
H233 H 0.9879 0.6985 -0.0428 0.131 Uiso 0.302(10) 1 calc R U P C 2
C234 C 0.9754(16) 0.7748(18) -0.0892(16) 0.102(9) Uiso 0.302(10) 1 d D U P C 2
C235 C 0.9355(15) 0.8167(17) -0.1086(15) 0.104(9) Uiso 0.302(10) 1 d D U P C 2
H245 H 0.9473 0.8458 -0.1358 0.125 Uiso 0.302(10) 1 calc R U P C 2
C236 C 0.8762(15) 0.8149(16) -0.0862(14) 0.095(8) Uiso 0.302(10) 1 d D U P C 2
H236 H 0.8438 0.8396 -0.1012 0.114 Uiso 0.302(10) 1 calc R U P C 2
F210 F 1.0347(14) 0.7735(16) -0.1113(14) 0.172(11) Uiso 0.302(10) 1 d D U P C 2
B1 B 0.6659(11) 0.7246(11) 0.3916(9) 0.109(7) Uiso 0.6 1 d D U P D 1
F1 F 0.6939(10) 0.7552(9) 0.3466(7) 0.184(6) Uiso 0.6 1 d D U P D 1
F2 F 0.6878(8) 0.7579(8) 0.4385(6) 0.159(5) Uiso 0.6 1 d D U P D 1
F3 F 0.5972(8) 0.7104(9) 0.3774(7) 0.170(5) Uiso 0.6 1 d D U P D 1
F4 F 0.6888(9) 0.6626(8) 0.3980(7) 0.176(6) Uiso 0.6 1 d D U P D 1
B8 B 0.675(2) 0.711(2) 0.2284(17) 0.17(2) Uiso 0.25 1 d D U P E 2
F29 F 0.680(3) 0.647(2) 0.241(3) 0.30(3) Uiso 0.25 1 d D U P E 2
F32 F 0.6066(18) 0.704(2) 0.2155(16) 0.183(14) Uiso 0.25 1 d D U P E 2
F31 F 0.7005(18) 0.7357(18) 0.1835(14) 0.163(12) Uiso 0.25 1 d D U P E 2
F30 F 0.6989(18) 0.7604(18) 0.2725(14) 0.163(12) Uiso 0.25 1 d D U P E 2
B1' B 0.658(3) 0.716(3) 0.361(2) 0.17(2) Uiso 0.15 1 d D U P F 3
F1' F 0.727(3) 0.736(4) 0.385(3) 0.22(2) Uiso 0.15 1 d D U P F 3
F2' F 0.627(3) 0.771(3) 0.352(3) 0.18(2) Uiso 0.15 1 d D U P F 3
F3' F 0.629(2) 0.677(2) 0.4000(17) 0.112(12) Uiso 0.15 1 d D U P F 3
F4' F 0.651(4) 0.676(4) 0.311(2) 0.24(3) Uiso 0.15 1 d D U P F 3
B2 B 0.1305(13) 0.8653(13) 0.1758(11) 0.112(3) Uiso 0.481(11) 1 d D U P G 1
F5 F 0.1113(7) 0.7976(7) 0.1606(7) 0.117(4) Uiso 0.481(11) 1 d D U P G 1
F6 F 0.1507(10) 0.8703(10) 0.2329(7) 0.140(4) Uiso 0.481(11) 1 d D U P G 1
F7 F 0.0823(9) 0.9044(8) 0.1648(7) 0.088(4) Uiso 0.481(11) 1 d D U P G 1
F8 F 0.1873(8) 0.8923(9) 0.1552(8) 0.130(4) Uiso 0.481(11) 1 d D U P G 1
B2' B 0.1345(13) 0.8638(13) 0.1759(11) 0.111(3) Uiso 0.519(11) 1 d D U P G 2
F5' F 0.1729(8) 0.8603(9) 0.1341(7) 0.131(4) Uiso 0.519(11) 1 d D U P G 2
F6' F 0.1035(7) 0.8095(7) 0.1996(7) 0.121(4) Uiso 0.519(11) 1 d D U P G 2
F7' F 0.0823(8) 0.8928(8) 0.1536(7) 0.090(4) Uiso 0.519(11) 1 d D U P G 2
F8' F 0.1821(9) 0.8977(9) 0.2198(7) 0.139(4) Uiso 0.519(11) 1 d D U P G 2
B3 B 0.0895(7) 0.4504(9) 0.4167(7) 0.107(3) Uani 1 1 d . U . . .
F9 F 0.1494(3) 0.4263(4) 0.4140(3) 0.119(2) Uani 1 1 d . U . . .
F10 F 0.0571(3) 0.4519(5) 0.3622(3) 0.144(3) Uani 1 1 d . U . . .
F11 F 0.1070(4) 0.5138(4) 0.4393(4) 0.147(2) Uani 1 1 d . U . . .
F12 F 0.0482(4) 0.4151(4) 0.4471(3) 0.139(2) Uani 1 1 d . U . . .
B4 B 0.4717(11) 0.2262(11) 0.2736(7) 0.144(6) Uiso 1 1 d D U . . .
F13 F 0.4323(7) 0.2671(7) 0.2673(5) 0.213(5) Uiso 1 1 d . U . . .
F16 F 0.5378(5) 0.2540(5) 0.2557(4) 0.155(3) Uiso 1 1 d . U . . .
F14 F 0.4505(11) 0.1637(10) 0.2495(12) 0.191(10) Uiso 0.58(4) 1 d D U P H 1
F15 F 0.4877(8) 0.2244(12) 0.3302(6) 0.149(8) Uiso 0.58(4) 1 d D U P H 1
F14' F 0.457(2) 0.187(2) 0.2232(14) 0.262(19) Uiso 0.42(4) 1 d D U P H 2
F15' F 0.4829(16) 0.186(2) 0.3139(15) 0.197(13) Uiso 0.42(4) 1 d D U P H 2
B5 B 0.9207(6) 0.0426(6) 0.3943(5) 0.089(3) Uiso 1 1 d D U . . .
F17 F 0.8674(12) 0.0345(14) 0.3484(10) 0.121(5) Uiso 0.317(13) 1 d D U P I 1
F18 F 0.9074(14) 0.0299(11) 0.4451(8) 0.117(4) Uiso 0.317(13) 1 d D U P I 1
F19 F 0.9512(13) -0.0117(11) 0.3745(12) 0.128(4) Uiso 0.317(13) 1 d D U P I 1
F20 F 0.9647(11) 0.0958(10) 0.3861(10) 0.101(4) Uiso 0.317(13) 1 d D U P I 1
F19' F 0.8867(6) 0.0214(6) 0.3419(5) 0.123(3) Uiso 0.683(13) 1 d D U P I 2
F17' F 0.9692(5) 0.0076(6) 0.4066(6) 0.120(3) Uiso 0.683(13) 1 d D U P I 2
F18' F 0.9511(5) 0.1120(4) 0.4002(4) 0.089(3) Uiso 0.683(13) 1 d D U P I 2
F20' F 0.8714(6) 0.0354(4) 0.4308(4) 0.098(3) Uiso 0.683(13) 1 d D U P I 2
B6 B 0.1779(14) 0.4180(13) 0.0179(11) 0.228(12) Uiso 1 1 d D U . . .
F21 F 0.2233(8) 0.4636(8) 0.0001(6) 0.244(6) Uiso 1 1 d D U . . .
F22 F 0.1867(6) 0.3928(6) 0.0708(5) 0.213(5) Uiso 1 1 d D U . . .
F23 F 0.1235(8) 0.4486(8) 0.0189(6) 0.244(6) Uiso 1 1 d D U . . .
F24 F 0.1558(7) 0.3603(7) -0.0208(6) 0.231(5) Uiso 1 1 d D U . . .
B7 B 0.3708(7) 0.8404(7) 0.4894(6) 0.112(3) Uiso 1 1 d D U . . .
F25 F 0.3725(5) 0.8715(5) 0.4375(5) 0.097(3) Uiso 0.663(12) 1 d D U P J 1
F26 F 0.3703(6) 0.7783(5) 0.4790(5) 0.106(3) Uiso 0.663(12) 1 d D U P J 1
F27 F 0.4370(6) 0.8625(8) 0.5337(6) 0.141(4) Uiso 0.663(12) 1 d D U P J 1
F28 F 0.3278(4) 0.8612(4) 0.5231(4) 0.079(2) Uiso 0.663(12) 1 d D U P J 1
F25' F 0.3911(9) 0.8917(8) 0.4597(8) 0.082(4) Uiso 0.337(12) 1 d D U P J 2
F26' F 0.3412(11) 0.7689(8) 0.4575(9) 0.105(5) Uiso 0.337(12) 1 d D U P J 2
F27' F 0.4260(11) 0.8280(15) 0.5104(12) 0.141(5) Uiso 0.337(12) 1 d D U P J 2
F28' F 0.3058(9) 0.8401(10) 0.4956(10) 0.102(4) Uiso 0.337(12) 1 d D U P J 2
N1S N 0.3874(9) 0.3067(8) 0.1313(7) 0.179(5) Uiso 1 1 d . U . . .
C1S C 0.4467(11) 0.3042(9) 0.1315(8) 0.158(6) Uiso 1 1 d . U . . .
C2S C 0.5146(11) 0.3074(11) 0.1316(9) 0.192(8) Uiso 1 1 d . U . . .
H2S1 H 0.5218 0.2881 0.0956 0.288 Uiso 1 1 calc R U . . .
H2S2 H 0.5324 0.2824 0.1613 0.288 Uiso 1 1 calc R U . . .
H2S3 H 0.5382 0.3539 0.1380 0.288 Uiso 1 1 calc R U . . .
N2S N 0.9188(11) 0.9488(11) 0.1894(9) 0.120(6) Uiso 0.5 1 d . U P . .
C3S C 0.9421(15) 0.9243(15) 0.2250(13) 0.129(9) Uiso 0.5 1 d . U P . .
C4S C 0.9754(15) 0.8848(15) 0.2702(12) 0.133(9) Uiso 0.5 1 d . U P . .
H4S1 H 0.9438 0.8438 0.2738 0.200 Uiso 0.5 1 calc R U P . .
H4S2 H 0.9865 0.9121 0.3060 0.200 Uiso 0.5 1 calc R U P . .
H4S3 H 1.0169 0.8738 0.2593 0.200 Uiso 0.5 1 calc R U P . .
S1 S 0.3086(7) 0.8359(7) -0.0673(6) 0.133(3) Uani 0.25 1 d D U P K 1
S2 S 0.4273(7) 0.8007(7) -0.0088(6) 0.127(3) Uani 0.25 1 d D U P K 1
O1 O 0.3268(17) 0.9024(10) -0.0421(14) 0.130(6) Uiso 0.25 1 d D U P K 1
O2 O 0.2777(16) 0.8209(18) -0.1244(8) 0.135(6) Uiso 0.25 1 d D U P K 1
O3 O 0.4125(16) 0.8330(15) 0.0399(10) 0.129(6) Uiso 0.25 1 d D U P K 1
O4 O 0.4508(15) 0.7389(11) -0.0100(14) 0.123(6) Uiso 0.25 1 d D U P K 1
N200 N 0.3701(12) 0.7950(15) -0.0642(10) 0.130(3) Uiso 0.25 1 d D U P K 1
F1A F 0.1895(14) 0.8221(16) -0.0422(14) 0.169(9) Uiso 0.25 1 d D U P K 1
F2A F 0.2169(16) 0.7321(13) -0.0606(13) 0.157(8) Uiso 0.25 1 d D U P K 1
F3A F 0.2589(15) 0.7915(16) 0.0213(10) 0.150(8) Uiso 0.25 1 d D U P K 1
F4A F 0.5128(15) 0.8338(15) -0.0761(11) 0.149(8) Uiso 0.25 1 d D U P K 1
F5A F 0.4785(15) 0.9161(13) -0.0380(13) 0.154(8) Uiso 0.25 1 d D U P K 1
F6A F 0.5550(14) 0.8706(17) 0.0074(14) 0.130(7) Uiso 0.25 1 d D U P K 1
C1A C 0.2413(12) 0.7918(13) -0.0333(11) 0.139(4) Uiso 0.25 1 d D U P K 1
C2A C 0.4986(10) 0.8588(12) -0.0279(11) 0.131(4) Uiso 0.25 1 d D U P K 1
B9 B 0.360(2) 0.687(2) 0.0149(19) 0.19(2) Uiso 0.25 1 d D U P L 2
F34 F 0.381(3) 0.7531(19) 0.0355(19) 0.199(16) Uiso 0.25 1 d D U P L 2
F35 F 0.327(3) 0.686(3) -0.0398(17) 0.221(19) Uiso 0.25 1 d D U P L 2
F33 F 0.423(2) 0.672(3) 0.016(2) 0.232(19) Uiso 0.25 1 d D U P L 2
F36 F 0.3164(18) 0.6448(17) 0.0414(15) 0.130(11) Uiso 0.25 1 d D U P L 2
B10 B 0.354(2) 0.874(2) -0.1213(18) 0.207(10) Uiso 0.25 1 d D U P M 3
F37 F 0.387(2) 0.824(2) -0.1095(18) 0.201(11) Uiso 0.25 1 d D U P M 3
F38 F 0.365(2) 0.911(2) -0.0683(17) 0.201(12) Uiso 0.25 1 d D U P M 3
F39 F 0.284(2) 0.851(3) -0.131(2) 0.225(13) Uiso 0.25 1 d D U P M 3
F40 F 0.373(2) 0.904(2) -0.1674(17) 0.206(12) Uiso 0.25 1 d D U P M 3
N12S N 0.520(4) 0.921(3) 0.057(3) 0.26(3) Uiso 0.25 1 d G U P N 4
C23S C 0.539(2) 0.888(2) 0.025(2) 0.16(2) Uiso 0.25 1 d G U P N 4
C24S C 0.562(3) 0.847(3) -0.016(2) 0.119(16) Uiso 0.25 1 d G U P N 4
H24A H 0.5683 0.8722 -0.0534 0.178 Uiso 0.25 1 d G U P N 4
H24B H 0.5260 0.7995 -0.0275 0.178 Uiso 0.25 1 d G U P N 4
H24C H 0.6114 0.8355 0.0016 0.178 Uiso 0.25 1 d G U P N 4
B11 B 0.368(3) 0.726(3) -0.005(2) 0.21(2) Uiso 0.25 1 d D U P O 6
F41 F 0.431(2) 0.734(3) 0.027(2) 0.226(19) Uiso 0.25 1 d D U P O 6
F42 F 0.368(3) 0.667(2) -0.037(2) 0.213(18) Uiso 0.25 1 d D U P O 6
F43 F 0.325(3) 0.726(3) 0.0354(19) 0.214(17) Uiso 0.25 1 d D U P O 6
F44 F 0.361(3) 0.773(3) -0.042(2) 0.29(3) Uiso 0.25 1 d D U P O 6
N3S N 0.5082(10) 0.5351(9) -0.0681(8) 0.098(5) Uiso 0.5 1 d D U P . .
C6S C 0.425(2) 0.464(2) -0.1534(17) 0.131(15) Uiso 0.3 1 d D U P P 1
H6S1 H 0.3826 0.4495 -0.1406 0.197 Uiso 0.3 1 d R U P P 1
H6S2 H 0.4403 0.4264 -0.1685 0.197 Uiso 0.3 1 d R U P P 1
H6S3 H 0.4189 0.4939 -0.1816 0.197 Uiso 0.3 1 d R U P P 1
C5S C 0.4731(19) 0.5040(19) -0.1039(15) 0.106(11) Uiso 0.3 1 d D U P P 1
C5S' C 0.4575(18) 0.526(2) -0.0528(17) 0.068(10) Uiso 0.2 1 d D U P P 2
C6S' C 0.3903(17) 0.513(2) -0.0306(17) 0.067(10) Uiso 0.2 1 d D U P P 2
H6S4 H 0.3706 0.4670 -0.0419 0.101 Uiso 0.2 1 d R U P P 2
H6S5 H 0.3624 0.5406 -0.0488 0.101 Uiso 0.2 1 d R U P P 2
H6S6 H 0.3935 0.5211 0.0089 0.101 Uiso 0.2 1 d R U P P 2
N3A N 0.304(3) 0.627(3) 0.055(2) 0.25(2) Uiso 0.5 1 d D U P Q 1
C6A C 0.3756(19) 0.5608(19) 0.0003(16) 0.173(13) Uiso 0.5 1 d D U P Q 1
H6A1 H 0.3973 0.5821 -0.0291 0.259 Uiso 0.5 1 calc R U P Q 1
H6A2 H 0.4103 0.5504 0.0287 0.259 Uiso 0.5 1 calc R U P Q 1
H6A3 H 0.3443 0.5197 -0.0156 0.259 Uiso 0.5 1 calc R U P Q 1
C5A C 0.338(2) 0.607(2) 0.0260(18) 0.181(14) Uiso 0.5 1 d D U P Q 1
N4S N 0.5769(8) 0.8392(7) 0.2943(8) 0.095(10) Uiso 0.25 1 d G U P R 1
C7S C 0.5508(7) 0.7844(7) 0.2799(7) 0.15(2) Uiso 0.25 1 d G U P R 1
C8S C 0.5183(6) 0.7158(7) 0.2618(6) 0.20(3) Uiso 0.25 1 d G U P R 1
H8A H 0.5130 0.7067 0.2164 0.302 Uiso 0.25 1 d G U P R 1
H8B H 0.4677 0.7051 0.2739 0.302 Uiso 0.25 1 d G U P R 1
H8C H 0.5485 0.6817 0.2809 0.302 Uiso 0.25 1 d G U P R 1
N5S N 0.6834(8) 0.5143(6) 0.3147(7) 0.137(9) Uiso 0.4 1 d G U P R 2
C9S C 0.6485(8) 0.5240(6) 0.3468(6) 0.24(2) Uiso 0.4 1 d G U P R 2
C10S C 0.6048(8) 0.5360(7) 0.3871(7) 0.176(16) Uiso 0.4 1 d G U P R 2
H10A H 0.5944 0.4928 0.4109 0.263 Uiso 0.4 1 d G U P R 2
H10B H 0.5565 0.5452 0.3658 0.263 Uiso 0.4 1 d G U P R 2
H10C H 0.6292 0.5796 0.4162 0.263 Uiso 0.4 1 d G U P R 2
N7S N 0.8516(5) 0.7114(9) 0.3527(7) 0.172(10) Uiso 0.5 1 d G U P R 3
C13S C 0.8230(6) 0.6581(8) 0.3353(7) 0.136(9) Uiso 0.5 1 d G U P R 3
C14S C 0.7872(7) 0.5916(8) 0.3135(7) 0.189(15) Uiso 0.5 1 d G U P R 3
H14A H 0.7664 0.5908 0.2694 0.284 Uiso 0.5 1 d G U P R 3
H14B H 0.7454 0.5753 0.3364 0.284 Uiso 0.5 1 d G U P R 3
H14C H 0.8218 0.5563 0.3176 0.284 Uiso 0.5 1 d G U P R 3
N6S N 0.4696(6) 0.6179(8) 0.2745(7) 0.114(10) Uiso 0.3 1 d G U P R 1
C11S C 0.5105(6) 0.5879(7) 0.2904(7) 0.19(2) Uiso 0.3 1 d G U P R 1
C12S C 0.5618(7) 0.5505(6) 0.3102(6) 0.17(2) Uiso 0.3 1 d G U P R 1
H12A H 0.6111 0.5736 0.3001 0.259 Uiso 0.3 1 d G U P R 1
H12B H 0.5482 0.4992 0.2906 0.259 Uiso 0.3 1 d G U P R 1
H12C H 0.5662 0.5492 0.3555 0.259 Uiso 0.3 1 d G U P R 1
N8S N 0.5658(8) 0.5595(8) 0.4090(7) 0.151(14) Uiso 0.3 1 d G U P R 3
C15S C 0.5261(7) 0.5697(8) 0.3730(7) 0.116(12) Uiso 0.3 1 d G U P R 3
C16S C 0.4765(6) 0.5824(8) 0.3280(8) 0.167(19) Uiso 0.3 1 d G U P R 3
H16A H 0.4994 0.6224 0.3049 0.250 Uiso 0.3 1 d G U P R 3
H16B H 0.4335 0.5973 0.3446 0.250 Uiso 0.3 1 d G U P R 3
H16C H 0.4576 0.5374 0.2991 0.250 Uiso 0.3 1 d G U P R 3
N9S N 0.5648(12) 0.9586(9) 0.2028(12) 0.23(3) Uiso 0.25 1 d G U P R 4
C17S C 0.5654(10) 0.9261(8) 0.2400(11) 0.16(2) Uiso 0.25 1 d G U P R 4
C18S C 0.5661(9) 0.8853(7) 0.2865(9) 0.22(3) Uiso 0.25 1 d G U P R 4
H18A H 0.5864 0.8407 0.2766 0.333 Uiso 0.25 1 d G U P R 4
H18B H 0.5146 0.8698 0.2958 0.333 Uiso 0.25 1 d G U P R 4
H18C H 0.5980 0.9135 0.3237 0.333 Uiso 0.25 1 d G U P R 4
N10S N 0.6952(7) 0.6736(8) 0.2238(5) 0.23(3) Uiso 0.25 1 d G U P R 1
C19S C 0.6775(7) 0.7240(8) 0.2200(5) 0.152(18) Uiso 0.25 1 d G U P R 1
C20S C 0.6553(8) 0.7870(8) 0.2152(6) 0.116(14) Uiso 0.25 1 d G U P R 1
H20A H 0.6961 0.8283 0.2343 0.174 Uiso 0.25 1 d G U P R 1
H20B H 0.6112 0.7877 0.2363 0.174 Uiso 0.25 1 d G U P R 1
H20C H 0.6411 0.7945 0.1713 0.174 Uiso 0.25 1 d G U P R 1

loop_
_atom_site_aniso_label
_atom_site_aniso_U_11
_atom_site_aniso_U_22
_atom_site_aniso_U_33
_atom_site_aniso_U_23
_atom_site_aniso_U_13
_atom_site_aniso_U_12
Fe1 0.0557(6) 0.0494(6) 0.0627(7) 0.0172(5) 0.0218(5) 0.0195(5)
Fe2 0.0768(8) 0.0506(6) 0.0611(7) 0.0136(5) 0.0349(6) 0.0182(6)
Fe3 0.0721(8) 0.0680(7) 0.0639(7) 0.0270(6) 0.0340(6) 0.0170(6)
Fe4 0.0512(7) 0.0677(8) 0.0844(9) 0.0198(6) 0.0137(6) 0.0159(6)
N1 0.057(3) 0.061(3) 0.060(3) 0.018(3) 0.021(3) 0.025(3)
N2 0.058(3) 0.047(3) 0.063(4) 0.021(3) 0.020(3) 0.018(2)
N3 0.082(4) 0.051(3) 0.086(4) 0.005(3) 0.035(3) 0.014(3)
N4 0.088(4) 0.052(3) 0.095(5) 0.012(3) 0.042(4) 0.019(3)
N5 0.104(5) 0.052(3) 0.113(6) 0.006(3) 0.057(4) 0.008(3)
N6 0.098(5) 0.057(4) 0.100(5) 0.011(3) 0.049(4) 0.017(3)
N7 0.081(4) 0.052(3) 0.062(4) 0.014(3) 0.031(3) 0.016(3)
N8 0.072(4) 0.062(3) 0.054(3) 0.012(3) 0.025(3) 0.017(3)
C1 0.066(4) 0.067(4) 0.066(4) 0.018(3) 0.031(3) 0.029(3)
C2 0.110(7) 0.120(6) 0.069(4) 0.015(4) 0.033(4) 0.071(6)
C3 0.149(9) 0.135(7) 0.083(5) 0.004(4) 0.046(5) 0.078(7)
C4 0.131(8) 0.108(6) 0.095(5) 0.008(4) 0.060(5) 0.062(6)
C5 0.128(8) 0.084(5) 0.099(5) 0.018(4) 0.054(5) 0.054(5)
C6 0.109(6) 0.084(5) 0.077(4) 0.024(4) 0.041(4) 0.053(5)
C7 0.063(4) 0.069(4) 0.081(5) 0.012(3) 0.029(4) 0.021(3)
C8 0.061(4) 0.062(4) 0.073(5) 0.016(3) 0.026(3) 0.017(3)
C9 0.066(4) 0.078(4) 0.092(6) 0.001(4) 0.035(4) 0.003(3)
C10 0.080(4) 0.074(5) 0.103(6) 0.000(4) 0.041(4) 0.002(4)
C11 0.077(4) 0.052(3) 0.075(5) 0.014(3) 0.031(3) 0.012(3)
C12 0.061(4) 0.050(3) 0.067(4) 0.019(3) 0.024(3) 0.019(3)
C13 0.084(5) 0.049(3) 0.089(5) 0.013(3) 0.038(4) 0.015(3)
C14 0.092(5) 0.049(3) 0.084(5) 0.014(3) 0.038(4) 0.018(3)
C15 0.076(5) 0.052(3) 0.064(4) 0.011(3) 0.025(4) 0.016(3)
C16 0.088(5) 0.051(3) 0.071(4) 0.012(3) 0.028(4) 0.016(3)
C17 0.111(6) 0.055(4) 0.095(6) 0.020(4) 0.051(5) 0.013(4)
C18 0.105(6) 0.060(4) 0.086(6) 0.018(3) 0.048(5) 0.014(4)
C19 0.090(5) 0.061(3) 0.060(4) 0.014(3) 0.032(4) 0.014(3)
C20 0.090(5) 0.064(3) 0.062(5) 0.014(3) 0.037(4) 0.015(3)
C21 0.074(4) 0.065(4) 0.058(4) 0.011(3) 0.031(3) 0.018(3)
C22 0.080(5) 0.081(5) 0.079(5) -0.003(4) 0.022(4) 0.019(4)
C23 0.107(5) 0.084(5) 0.100(7) -0.006(5) 0.030(5) 0.028(4)
C24 0.109(5) 0.079(5) 0.100(6) 0.011(4) 0.036(5) 0.039(4)
C25 0.097(5) 0.089(5) 0.100(6) 0.014(4) 0.033(5) 0.042(4)
C26 0.075(4) 0.078(5) 0.077(5) 0.010(4) 0.022(4) 0.024(4)
F100 0.187(7) 0.121(5) 0.132(5) -0.011(4) 0.074(5) 0.068(5)
F101 0.159(6) 0.100(4) 0.166(6) -0.004(4) 0.063(5) 0.064(4)
N9 0.066(4) 0.054(3) 0.073(4) 0.013(3) 0.025(3) 0.014(3)
N10 0.054(3) 0.051(3) 0.057(3) 0.013(2) 0.016(3) 0.015(2)
N11 0.124(6) 0.085(5) 0.125(7) 0.053(5) -0.027(5) -0.007(4)
N12 0.129(6) 0.087(5) 0.120(6) 0.055(5) -0.029(5) -0.009(4)
N13 0.088(5) 0.112(5) 0.137(7) 0.084(5) 0.008(4) 0.005(4)
N14 0.090(5) 0.117(5) 0.164(8) 0.091(5) 0.005(5) 0.004(4)
N15 0.065(3) 0.068(3) 0.066(4) 0.024(3) 0.036(3) 0.019(3)
N16 0.068(4) 0.069(3) 0.066(4) 0.023(3) 0.037(3) 0.016(3)
C27 0.083(4) 0.047(4) 0.084(5) 0.009(3) 0.029(4) 0.012(3)
C28 0.103(5) 0.077(5) 0.222(13) 0.048(7) 0.076(7) 0.018(4)
C29 0.138(7) 0.091(6) 0.258(15) 0.063(8) 0.099(8) 0.016(5)
C30 0.149(7) 0.065(5) 0.152(9) 0.030(5) 0.064(7) 0.014(4)
C31 0.145(7) 0.057(5) 0.163(10) 0.023(5) 0.051(7) 0.028(5)
C32 0.100(6) 0.059(4) 0.159(9) 0.024(5) 0.035(6) 0.026(4)
C33 0.080(5) 0.063(4) 0.069(4) 0.008(3) 0.017(4) 0.003(4)
C34 0.070(5) 0.065(4) 0.059(4) 0.010(3) 0.012(3) 0.007(3)
C35 0.118(7) 0.093(5) 0.072(4) 0.020(4) 0.000(5) -0.011(5)
C36 0.114(7) 0.095(5) 0.062(4) 0.025(3) 0.004(4) -0.003(4)
C37 0.073(5) 0.079(4) 0.065(4) 0.028(3) 0.008(3) 0.014(3)
C38 0.058(4) 0.057(3) 0.059(4) 0.015(3) 0.012(3) 0.015(3)
C39 0.090(5) 0.078(4) 0.063(5) 0.030(3) 0.012(4) 0.014(3)
C40 0.084(4) 0.088(5) 0.086(5) 0.045(4) 0.027(4) 0.019(3)
C41 0.072(4) 0.073(4) 0.070(5) 0.031(4) 0.041(3) 0.022(3)
C42 0.074(4) 0.083(4) 0.084(5) 0.039(4) 0.038(4) 0.027(3)
C43 0.075(4) 0.090(5) 0.120(7) 0.051(5) 0.031(4) 0.027(4)
C44 0.063(4) 0.096(5) 0.124(7) 0.052(5) 0.031(4) 0.024(4)
C45 0.064(4) 0.077(4) 0.092(5) 0.035(4) 0.041(3) 0.025(3)
C46 0.064(4) 0.078(4) 0.081(5) 0.030(4) 0.036(4) 0.018(3)
C47 0.069(5) 0.066(4) 0.063(4) 0.023(3) 0.027(4) 0.008(3)
C48 0.079(5) 0.076(4) 0.063(4) 0.020(3) 0.026(4) 0.005(4)
C49 0.094(6) 0.079(4) 0.069(5) 0.027(3) 0.019(4) -0.005(4)
C50 0.104(7) 0.071(4) 0.076(4) 0.026(3) 0.017(4) 0.005(4)
C51 0.128(8) 0.073(4) 0.080(4) 0.018(4) 0.027(5) 0.008(5)
C52 0.110(7) 0.073(4) 0.066(4) 0.017(3) 0.031(5) 0.007(4)
F102 0.229(8) 0.074(4) 0.206(8) 0.043(4) 0.118(7) 0.016(4)
F103 0.164(6) 0.077(3) 0.102(4) 0.038(3) 0.004(4) -0.010(3)
N17 0.057(3) 0.049(3) 0.060(3) 0.013(3) 0.017(2) 0.018(3)
N18 0.051(3) 0.054(3) 0.065(3) 0.020(3) 0.019(3) 0.016(3)
N19 0.071(4) 0.120(6) 0.088(4) 0.039(4) 0.026(3) 0.047(4)
N20 0.071(4) 0.117(6) 0.089(4) 0.034(4) 0.024(3) 0.046(4)
N21 0.068(4) 0.137(7) 0.091(4) 0.043(5) 0.030(3) 0.053(4)
N22 0.071(4) 0.135(7) 0.093(4) 0.040(4) 0.022(3) 0.052(4)
N23 0.052(3) 0.072(4) 0.075(3) 0.012(3) 0.004(3) 0.020(3)
N24 0.062(4) 0.066(4) 0.098(5) 0.011(4) 0.000(3) 0.018(3)
C53 0.061(3) 0.062(4) 0.054(4) 0.012(3) 0.018(3) 0.023(3)
C54 0.073(5) 0.064(4) 0.141(8) 0.029(5) 0.007(5) 0.024(3)
C55 0.088(5) 0.083(5) 0.197(11) 0.039(6) -0.013(6) 0.032(4)
C56 0.064(4) 0.094(5) 0.111(7) 0.027(5) 0.015(4) 0.034(4)
C57 0.071(4) 0.091(5) 0.079(6) 0.018(4) 0.002(4) 0.013(4)
C58 0.080(4) 0.073(5) 0.079(5) 0.024(4) 0.000(4) 0.007(3)
C59 0.061(4) 0.075(5) 0.068(4) 0.033(4) 0.024(3) 0.024(3)
C60 0.053(3) 0.077(5) 0.071(4) 0.029(4) 0.024(3) 0.019(3)
C61 0.068(4) 0.127(8) 0.098(6) 0.055(6) 0.040(4) 0.041(5)
C62 0.063(4) 0.132(8) 0.100(5) 0.052(5) 0.036(4) 0.042(5)
C63 0.057(4) 0.088(6) 0.089(5) 0.033(4) 0.028(3) 0.030(4)
C64 0.055(4) 0.059(4) 0.074(4) 0.024(4) 0.017(3) 0.020(3)
C65 0.059(4) 0.095(6) 0.084(4) 0.027(4) 0.022(3) 0.031(4)
C66 0.063(4) 0.094(6) 0.085(4) 0.024(4) 0.018(3) 0.035(4)
C67 0.051(4) 0.071(5) 0.073(4) 0.014(4) 0.005(3) 0.018(3)
C68 0.063(4) 0.081(5) 0.080(4) 0.014(4) 0.009(3) 0.029(4)
C69 0.105(6) 0.114(7) 0.080(4) 0.009(4) 0.013(4) 0.064(6)
C70 0.124(7) 0.136(9) 0.081(5) 0.001(5) 0.003(4) 0.078(7)
C71 0.087(5) 0.086(6) 0.075(4) 0.004(4) -0.004(4) 0.041(4)
C72 0.095(6) 0.093(6) 0.080(5) 0.002(5) -0.012(4) 0.043(5)
C73 0.075(4) 0.079(5) 0.095(6) 0.005(4) -0.014(4) 0.026(4)
C74 0.076(4) 0.111(7) 0.147(9) 0.028(6) -0.004(5) 0.030(4)
C75 0.086(5) 0.124(7) 0.144(9) 0.020(6) -0.010(5) 0.042(5)
C76 0.108(5) 0.124(8) 0.161(10) 0.037(7) -0.004(6) 0.055(5)
C77 0.117(5) 0.126(8) 0.161(10) 0.048(7) -0.010(6) 0.048(5)
C78 0.100(5) 0.093(6) 0.131(8) 0.030(6) -0.017(5) 0.025(5)
F104 0.082(4) 0.129(5) 0.172(6) 0.034(4) -0.008(4) 0.049(3)
F105 0.136(6) 0.178(7) 0.220(9) 0.066(7) -0.016(6) 0.082(5)
N25 0.087(4) 0.055(4) 0.059(3) 0.015(3) 0.031(3) 0.021(3)
N26 0.077(3) 0.046(3) 0.056(3) 0.014(3) 0.033(3) 0.016(3)
N27 0.104(5) 0.081(5) 0.069(3) 0.020(3) 0.041(3) 0.040(4)
N28 0.111(5) 0.097(5) 0.069(3) 0.022(4) 0.041(3) 0.053(4)
N29 0.154(7) 0.137(7) 0.073(4) 0.044(4) 0.063(4) 0.095(6)
N30 0.172(7) 0.146(7) 0.071(4) 0.047(4) 0.064(4) 0.109(6)
N31 0.085(4) 0.070(4) 0.066(3) 0.031(3) 0.036(3) 0.029(3)
N32 0.073(4) 0.084(4) 0.070(3) 0.034(3) 0.024(3) 0.020(4)
C79 0.084(6) 0.080(8) 0.058(4) 0.011(4) 0.021(4) 0.035(5)
C80 0.095(6) 0.125(10) 0.059(4) 0.023(5) 0.023(4) 0.040(6)
C81 0.110(7) 0.142(11) 0.055(5) 0.017(6) 0.019(5) 0.049(7)
C82 0.107(7) 0.118(10) 0.065(5) 0.010(5) 0.009(4) 0.053(7)
C83 0.112(8) 0.113(10) 0.070(5) -0.003(6) 0.009(5) 0.032(7)
C84 0.097(6) 0.097(9) 0.070(5) 0.006(6) 0.014(5) 0.021(6)
C85 0.077(5) 0.072(5) 0.069(3) 0.013(4) 0.029(3) 0.019(4)
C86 0.072(4) 0.061(4) 0.072(3) 0.015(3) 0.035(3) 0.019(4)
C87 0.091(5) 0.099(6) 0.076(4) 0.020(4) 0.040(4) 0.041(5)
C88 0.098(5) 0.101(7) 0.078(4) 0.024(4) 0.048(4) 0.047(5)
C89 0.096(5) 0.071(5) 0.069(3) 0.025(3) 0.047(3) 0.039(4)
C90 0.079(4) 0.055(4) 0.064(3) 0.018(3) 0.034(3) 0.025(4)
C91 0.107(5) 0.083(5) 0.071(3) 0.026(4) 0.050(3) 0.048(4)
C92 0.134(7) 0.103(6) 0.070(4) 0.033(4) 0.054(4) 0.069(6)
C93 0.094(6) 0.072(5) 0.068(4) 0.032(3) 0.041(4) 0.036(4)
C94 0.118(7) 0.085(5) 0.069(4) 0.032(3) 0.048(4) 0.050(5)
C95 0.159(9) 0.101(6) 0.081(4) 0.028(4) 0.046(5) 0.076(6)
C96 0.159(9) 0.101(6) 0.087(4) 0.037(4) 0.046(5) 0.074(6)
C97 0.104(6) 0.078(5) 0.076(4) 0.034(3) 0.035(4) 0.038(4)
C98 0.091(6) 0.089(5) 0.075(4) 0.039(3) 0.030(4) 0.035(5)
C99 0.079(5) 0.097(5) 0.069(4) 0.036(3) 0.025(3) 0.018(4)
C100 0.109(7) 0.108(6) 0.074(4) 0.035(4) 0.017(4) 0.005(5)
C101 0.134(9) 0.144(7) 0.071(4) 0.034(4) 0.015(5) 0.004(6)
C102 0.127(8) 0.150(7) 0.069(4) 0.044(4) 0.014(5) 0.009(6)
C103 0.115(8) 0.139(7) 0.079(4) 0.053(4) 0.021(5) 0.010(6)
C104 0.090(6) 0.108(5) 0.080(4) 0.049(4) 0.017(4) 0.011(5)
F106 0.136(8) 0.182(10) 0.060(4) 0.003(5) -0.001(4) 0.087(7)
F107 0.205(8) 0.219(8) 0.069(3) 0.056(4) 0.010(4) -0.003(7)
N33 0.080(4) 0.056(3) 0.072(4) 0.020(3) 0.040(3) 0.014(3)
N34 0.077(4) 0.058(3) 0.055(3) 0.015(3) 0.037(3) 0.017(3)
N35 0.076(4) 0.079(4) 0.077(4) 0.019(3) 0.018(3) 0.013(3)
N36 0.086(4) 0.082(4) 0.071(4) 0.017(3) 0.016(3) 0.009(3)
N37 0.099(5) 0.096(5) 0.082(4) 0.030(4) 0.010(4) -0.006(4)
N38 0.099(5) 0.095(5) 0.086(5) 0.032(4) 0.004(4) -0.008(4)
N39 0.057(3) 0.068(4) 0.076(4) 0.020(3) 0.021(3) 0.018(3)
N40 0.054(3) 0.071(4) 0.102(4) 0.025(3) 0.018(3) 0.015(3)
C105 0.072(4) 0.042(4) 0.092(7) 0.027(4) 0.048(4) 0.015(3)
C106 0.072(4) 0.065(5) 0.111(8) 0.015(5) 0.036(5) 0.015(4)
C107 0.076(6) 0.076(6) 0.158(11) 0.007(6) 0.038(6) 0.001(5)
C108 0.097(6) 0.074(6) 0.167(11) -0.001(7) 0.040(6) 0.000(5)
C109 0.105(6) 0.049(6) 0.129(9) 0.018(6) 0.040(6) 0.008(4)
C110 0.091(6) 0.048(5) 0.087(7) 0.025(4) 0.043(5) 0.020(4)
C111 0.088(4) 0.059(4) 0.076(5) 0.019(4) 0.038(3) 0.016(3)
C112 0.084(4) 0.061(3) 0.060(4) 0.020(3) 0.033(3) 0.019(3)
C113 0.098(5) 0.073(4) 0.088(6) 0.033(4) 0.023(4) 0.023(4)
C114 0.095(5) 0.086(4) 0.087(6) 0.030(4) 0.015(4) 0.016(4)
C115 0.083(4) 0.078(4) 0.061(4) 0.026(3) 0.026(3) 0.009(3)
C116 0.080(4) 0.062(4) 0.061(4) 0.015(3) 0.031(3) 0.012(3)
C117 0.078(5) 0.082(4) 0.067(4) 0.021(3) 0.020(3) 0.011(3)
C118 0.078(4) 0.083(4) 0.067(4) 0.020(3) 0.020(3) 0.008(3)
C119 0.064(4) 0.068(4) 0.076(4) 0.015(3) 0.023(3) 0.012(3)
C120 0.079(4) 0.076(4) 0.070(4) 0.017(3) 0.021(3) 0.012(3)
C121 0.103(6) 0.087(5) 0.075(5) 0.022(4) 0.021(4) 0.001(4)
C122 0.095(5) 0.082(5) 0.080(4) 0.024(4) 0.027(4) 0.006(4)
C123 0.065(4) 0.064(4) 0.083(4) 0.019(3) 0.028(3) 0.016(3)
C124 0.059(4) 0.069(5) 0.099(5) 0.023(4) 0.027(3) 0.014(3)
C125 0.066(4) 0.087(6) 0.139(6) 0.044(4) -0.009(4) 0.000(4)
C126 0.062(4) 0.139(8) 0.161(8) 0.064(6) -0.004(5) 0.004(5)
C127 0.084(5) 0.156(9) 0.187(10) 0.084(6) -0.026(6) -0.020(6)
C128 0.107(6) 0.136(9) 0.187(10) 0.068(6) -0.039(6) -0.027(6)
C129 0.131(6) 0.111(8) 0.182(9) 0.036(6) -0.033(6) -0.026(6)
C130 0.098(6) 0.091(7) 0.159(8) 0.019(5) -0.015(5) -0.001(5)
F108 0.128(7) 0.098(7) 0.231(15) -0.017(8) 0.032(8) -0.033(6)
F109 0.150(6) 0.192(8) 0.252(10) 0.068(7) -0.075(6) -0.069(6)
N41 0.070(4) 0.077(4) 0.067(4) 0.019(3) 0.031(3) 0.010(3)
N42 0.069(4) 0.076(4) 0.068(4) 0.028(3) 0.029(3) 0.018(3)
N43 0.101(5) 0.095(5) 0.160(8) 0.014(5) 0.075(6) 0.006(4)
N44 0.097(5) 0.097(5) 0.155(8) 0.020(5) 0.068(5) 0.006(4)
N45 0.114(6) 0.092(5) 0.174(9) 0.025(5) 0.090(6) 0.013(4)
N46 0.109(6) 0.092(4) 0.171(8) 0.021(5) 0.086(6) 0.014(4)
N47 0.062(3) 0.068(4) 0.071(4) 0.014(3) 0.019(3) 0.012(3)
N48 0.054(3) 0.070(4) 0.082(4) 0.018(3) 0.016(3) 0.017(3)
C131 0.073(5) 0.073(7) 0.071(5) 0.021(5) 0.035(4) 0.014(5)
C132 0.086(6) 0.170(13) 0.075(5) 0.037(6) 0.040(5) 0.046(7)
C133 0.100(6) 0.165(12) 0.092(7) 0.042(7) 0.055(5) 0.052(7)
C134 0.082(6) 0.095(9) 0.099(6) 0.022(6) 0.050(5) 0.026(6)
C135 0.088(6) 0.094(9) 0.100(6) 0.014(6) 0.043(5) 0.024(6)
C136 0.074(5) 0.072(7) 0.082(6) 0.014(5) 0.028(4) 0.018(5)
C137 0.081(5) 0.084(5) 0.075(5) 0.012(4) 0.034(4) 0.004(4)
C138 0.080(4) 0.078(4) 0.078(5) 0.024(3) 0.035(4) 0.015(3)
C139 0.087(5) 0.083(5) 0.109(6) 0.014(4) 0.044(5) 0.006(4)
C140 0.077(5) 0.093(5) 0.112(6) 0.014(4) 0.039(5) 0.004(4)
C141 0.077(4) 0.087(5) 0.097(6) 0.026(4) 0.037(4) 0.015(4)
C142 0.075(4) 0.079(5) 0.080(5) 0.027(4) 0.036(4) 0.019(3)
C143 0.088(5) 0.091(5) 0.117(7) 0.027(4) 0.051(5) 0.013(4)
C144 0.080(5) 0.090(5) 0.115(7) 0.023(5) 0.043(5) 0.011(4)
C145 0.063(4) 0.074(4) 0.085(6) 0.015(4) 0.026(4) 0.014(3)
C146 0.075(4) 0.075(4) 0.085(6) 0.009(4) 0.030(4) 0.005(3)
C147 0.093(5) 0.068(4) 0.106(7) 0.012(4) 0.043(5) 0.007(4)
C148 0.092(5) 0.067(4) 0.101(6) 0.016(4) 0.039(5) 0.013(4)
C149 0.069(4) 0.065(4) 0.087(5) 0.014(4) 0.024(4) 0.015(3)
C150 0.070(4) 0.067(4) 0.089(6) 0.016(4) 0.026(4) 0.017(4)
C151 0.063(4) 0.070(5) 0.094(4) 0.017(4) 0.028(3) 0.017(4)
C152 0.068(4) 0.230(14) 0.100(6) 0.027(7) 0.026(4) 0.028(6)
C153 0.071(5) 0.215(13) 0.119(5) 0.011(7) 0.039(4) 0.015(6)
C154 0.099(5) 0.101(7) 0.112(5) 0.019(6) 0.051(4) 0.004(5)
C155 0.116(5) 0.130(9) 0.106(6) 0.010(6) 0.044(4) 0.037(6)
C156 0.101(5) 0.125(8) 0.090(4) 0.019(5) 0.029(4) 0.046(6)
F110 0.096(5) 0.129(7) 0.122(6) 0.021(5) 0.069(5) 0.029(5)
F111 0.132(5) 0.128(5) 0.164(6) 0.002(5) 0.093(5) -0.002(4)
B3 0.077(6) 0.131(6) 0.115(6) 0.021(5) 0.034(5) 0.006(5)
F9 0.081(3) 0.137(5) 0.145(5) 0.042(4) 0.042(3) 0.011(3)
F10 0.068(3) 0.255(9) 0.112(4) 0.016(4) 0.035(3) 0.023(4)
F11 0.157(6) 0.129(5) 0.153(6) 0.024(4) 0.031(5) 0.018(4)
F12 0.119(5) 0.153(6) 0.159(6) 0.038(5) 0.076(4) 0.012(4)
S1 0.135(4) 0.133(4) 0.132(4) 0.013(3) 0.018(3) 0.028(3)
S2 0.126(4) 0.128(4) 0.129(4) 0.015(3) 0.018(3) 0.028(3)

loop_
_atom_type_symbol
_atom_type_description
_atom_type_scat_dispersion_real
_atom_type_scat_dispersion_imag
_atom_type_scat_source
C C 0.0034 0.0017 'International Tables Vol C Tables 4.2.6.8 and 6.1.1.4'
H H 0.0000 0.0000 'International Tables Vol C Tables 4.2.6.8 and 6.1.1.4'
B B 0.0014 0.0006 'International Tables Vol C Tables 4.2.6.8 and 6.1.1.4'
N N 0.0066 0.0034 'International Tables Vol C Tables 4.2.6.8 and 6.1.1.4'
F F 0.0180 0.0106 'International Tables Vol C Tables 4.2.6.8 and 6.1.1.4'
Fe Fe 0.3486 0.8531 'International Tables Vol C Tables 4.2.6.8 and 6.1.1.4'
S S 0.1265 0.1256 'International Tables Vol C Tables 4.2.6.8 and 6.1.1.4'
O O 0.0114 0.0062 'International Tables Vol C Tables 4.2.6.8 and 6.1.1.4'

loop_
_geom_angle_atom_site_label_1
_geom_angle_atom_site_label_2
_geom_angle_atom_site_label_3
_geom_angle
N1 Fe1 N9 97.7(3)
N1 Fe1 N10 88.0(2)
N9 Fe1 N10 81.1(2)
N1 Fe1 N17 98.0(2)
N9 Fe1 N17 96.5(2)
N10 Fe1 N17 173.9(2)
N1 Fe1 N2 81.2(2)
N9 Fe1 N2 174.7(2)
N10 Fe1 N2 93.6(2)
N17 Fe1 N2 88.8(2)
N1 Fe1 N18 174.7(3)
N9 Fe1 N18 87.6(3)
N10 Fe1 N18 93.2(2)
N17 Fe1 N18 81.0(2)
N2 Fe1 N18 93.5(2)
N34 Fe2 N7 93.0(3)
N34 Fe2 N33 81.4(3)
N7 Fe2 N33 173.8(3)
N34 Fe2 N26 93.9(2)
N7 Fe2 N26 92.9(2)
N33 Fe2 N26 90.0(2)
N34 Fe2 N8 84.5(3)
N7 Fe2 N8 80.4(2)
N33 Fe2 N8 96.5(2)
N26 Fe2 N8 173.0(2)
N34 Fe2 N25 174.9(2)
N7 Fe2 N25 88.5(3)
N33 Fe2 N25 97.3(3)
N26 Fe2 N25 81.1(2)
N8 Fe2 N25 100.6(3)
N15 Fe3 N16 80.5(2)
N15 Fe3 N42 92.6(3)
N16 Fe3 N42 173.0(3)
N15 Fe3 N31 91.6(3)
N16 Fe3 N31 87.6(3)
N42 Fe3 N31 93.6(3)
N15 Fe3 N41 88.5(3)
N16 Fe3 N41 98.3(3)
N42 Fe3 N41 80.5(3)
N31 Fe3 N41 174.0(3)
N15 Fe3 N32 171.5(3)
N16 Fe3 N32 94.8(3)
N42 Fe3 N32 92.1(3)
N31 Fe3 N32 81.0(3)
N41 Fe3 N32 99.3(3)
N39 Fe4 N40 80.8(3)
N39 Fe4 N48 90.6(3)
N40 Fe4 N48 96.0(3)
N39 Fe4 N23 91.8(3)
N40 Fe4 N23 91.2(3)
N48 Fe4 N23 172.7(3)
N39 Fe4 N47 94.8(3)
N40 Fe4 N47 174.5(3)
N48 Fe4 N47 80.5(2)
N23 Fe4 N47 92.4(3)
N39 Fe4 N24 172.6(3)
N40 Fe4 N24 99.5(3)
N48 Fe4 N24 96.7(3)
N23 Fe4 N24 80.8(3)
N47 Fe4 N24 85.3(3)
C7 N1 C1 119.1(6)
C7 N1 Fe1 115.1(5)
C1 N1 Fe1 125.6(5)
C12 N2 C8 118.3(6)
C12 N2 Fe1 127.8(5)
C8 N2 Fe1 113.8(5)
N4 N3 C13 117.1(6)
N3 N4 C14 117.0(6)
N6 N5 C13 116.9(6)
N5 N6 C14 117.2(6)
C15 N7 C19 116.8(6)
C15 N7 Fe2 127.7(5)
C19 N7 Fe2 115.4(5)
C20 N8 C21 116.7(6)
C20 N8 Fe2 115.5(5)
C21 N8 Fe2 126.3(4)
C6 C1 C2 120.1(7)
C6 C1 N1 121.1(6)
C2 C1 N1 118.7(6)
C1 C2 C3 120.7(8)
C1 C2 H2 119.6
C3 C2 H2 119.6
C4 C3 C2 117.2(9)
C4 C3 H3 121.4
C2 C3 H3 121.4
C5 C4 C3 123.7(8)
C5 C4 F100 118.3(8)
C3 C4 F100 118.0(9)
C4 C5 C6 117.8(8)
C4 C5 H5 121.1
C6 C5 H5 121.1
C1 C6 C5 120.5(8)
C1 C6 H6 119.8
C5 C6 H6 119.8
N1 C7 C8 117.5(7)
N1 C7 H7 121.3
C8 C7 H7 121.3
N2 C8 C9 122.2(7)
N2 C8 C7 112.2(6)
C9 C8 C7 125.6(7)
C10 C9 C8 119.2(7)
C10 C9 H9 120.4
C8 C9 H9 120.4
C9 C10 C11 119.1(8)
C9 C10 H10 120.5
C11 C10 H10 120.5
C12 C11 C10 118.7(7)
C12 C11 C13 119.9(6)
C10 C11 C13 121.4(7)
N2 C12 C11 122.5(6)
N2 C12 H12 118.8
C11 C12 H12 118.8
N3 C13 N5 125.5(7)
N3 C13 C11 118.7(6)
N5 C13 C11 115.7(6)
N6 C14 N4 126.1(7)
N6 C14 C16 115.9(6)
N4 C14 C16 118.0(6)
N7 C15 C16 123.6(6)
N7 C15 H15 118.2
C16 C15 H15 118.2
C17 C16 C15 118.7(7)
C17 C16 C14 123.7(6)
C15 C16 C14 117.5(6)
C16 C17 C18 119.0(7)
C16 C17 H17 120.5
C18 C17 H17 120.5
C17 C18 C19 118.5(7)
C17 C18 H18 120.8
C19 C18 H18 120.8
N7 C19 C18 123.3(7)
N7 C19 C20 112.3(6)
C18 C19 C20 124.4(6)
N8 C20 C19 116.2(6)
N8 C20 H20 121.9
C19 C20 H20 121.9
C22 C21 C26 121.0(7)
C22 C21 N8 120.1(7)
C26 C21 N8 118.9(7)
C21 C22 C23 119.2(8)
C21 C22 H22 120.4
C23 C22 H22 120.4
C24 C23 C22 119.0(9)
C24 C23 H23 120.5
C22 C23 H23 120.5
C23 C24 C25 123.7(8)
C23 C24 F101 118.2(9)
C25 C24 F101 118.1(9)
C24 C25 C26 117.7(9)
C24 C25 H25 121.2
C26 C25 H25 121.2
C25 C26 C21 119.4(8)
C25 C26 H26 120.3
C21 C26 H26 120.3
C33 N9 C27 116.5(7)
C33 N9 Fe1 115.8(5)
C27 N9 Fe1 127.0(5)
C38 N10 C34 117.7(6)
C38 N10 Fe1 128.4(5)
C34 N10 Fe1 113.9(4)
C39 N11 N12 118.0(7)
C40 N12 N11 117.5(8)
N14 N13 C39 116.2(7)
N13 N14 C40 119.1(7)
C41 N15 C45 117.4(6)
C41 N15 Fe3 128.2(5)
C45 N15 Fe3 114.4(4)
C46 N16 C47 118.2(7)
C46 N16 Fe3 115.5(5)
C47 N16 Fe3 125.3(5)
C32 C27 C28 121.0(7)
C32 C27 N9 121.2(7)
C28 C27 N9 117.8(7)
C27 C28 C29 119.7(9)
C27 C28 H28 120.2
C29 C28 H28 120.2
C30 C29 C28 118.0(10)
C30 C29 H29 121.0
C28 C29 H29 121.0
C31 C30 C29 122.6(9)
C31 C30 F102 119.8(10)
C29 C30 F102 117.6(9)
C30 C31 C32 119.1(9)
C30 C31 H31 120.4
C32 C31 H31 120.4
C27 C32 C31 119.4(9)
C27 C32 H32 120.3
C31 C32 H32 120.3
N9 C33 C34 115.3(7)
N9 C33 H33 122.3
C34 C33 H33 122.3
N10 C34 C35 122.0(7)
N10 C34 C33 113.7(6)
C35 C34 C33 124.2(7)
C34 C35 C36 119.5(8)
C34 C35 H35 120.2
C36 C35 H35 120.2
C35 C36 C37 118.7(8)
C35 C36 H36 120.6
C37 C36 H36 120.6
C36 C37 C38 118.3(7)
C36 C37 C39 122.0(7)
C38 C37 C39 119.7(7)
N10 C38 C37 123.7(7)
N10 C38 H38 118.1
C37 C38 H38 118.1
N11 C39 N13 125.2(7)
N11 C39 C37 116.9(7)
N13 C39 C37 118.0(7)
N12 C40 N14 123.8(7)
N12 C40 C42 117.7(7)
N14 C40 C42 118.6(7)
N15 C41 C42 122.8(7)
N15 C41 H41 118.6
C42 C41 H41 118.6
C43 C42 C41 118.8(7)
C43 C42 C40 122.3(7)
C41 C42 C40 118.9(7)
C42 C43 C44 119.8(8)
C42 C43 H43 120.1
C44 C43 H43 120.1
C45 C44 C43 118.0(8)
C45 C44 H44 121.0
C43 C44 H44 121.0
N15 C45 C44 123.2(6)
N15 C45 C46 112.6(6)
C44 C45 C46 124.1(7)
N16 C46 C45 116.6(7)
N16 C46 H46 121.7
C45 C46 H46 121.7
C48 C47 C52 120.4(7)
C48 C47 N16 120.8(7)
C52 C47 N16 118.8(6)
C47 C48 C49 119.4(8)
C47 C48 H48 120.3
C49 C48 H48 120.3
C50 C49 C48 118.9(7)
C50 C49 H49 120.5
C48 C49 H49 120.5
C49 C50 F103 117.8(7)
C49 C50 C51 123.0(8)
F103 C50 C51 119.1(8)
C50 C51 C52 118.4(8)
C50 C51 H51 120.8
C52 C51 H51 120.8
C51 C52 C47 119.8(7)
C51 C52 H52 120.1
C47 C52 H52 120.1
C59 N17 C53 116.4(6)
C59 N17 Fe1 115.6(4)
C53 N17 Fe1 128.0(4)
C64 N18 C60 117.9(6)
C64 N18 Fe1 128.3(5)
C60 N18 Fe1 113.8(4)
C65 N19 N20 117.0(6)
C66 N20 N19 117.7(7)
C65 N21 N22 117.1(7)
C66 N22 N21 117.6(7)
C67 N23 C71 117.5(7)
C67 N23 Fe4 128.4(6)
C71 N23 Fe4 113.9(5)
C72 N24 C73 117.8(8)
C72 N24 Fe4 114.2(5)
C73 N24 Fe4 126.2(6)
C54 C53 C58 120.0(7)
C54 C53 N17 120.0(6)
C58 C53 N17 120.0(6)
C53 C54 C55 119.1(8)
C53 C54 H54 120.4
C55 C54 H54 120.4
C56 C55 C54 118.7(8)
C56 C55 H55 120.7
C54 C55 H55 120.7
C57 C56 C55 123.6(8)
C57 C56 F104 117.9(8)
C55 C56 F104 118.4(8)
C56 C57 C58 117.4(8)
C56 C57 H57 121.3
C58 C57 H57 121.3
C53 C58 C57 121.2(7)
C53 C58 H58 119.4
C57 C58 H58 119.4
N17 C59 C60 116.3(6)
N17 C59 H59 121.8
C60 C59 H59 121.8
N18 C60 C61 122.1(6)
N18 C60 C59 113.2(6)
C61 C60 C59 124.7(6)
C60 C61 C62 119.6(7)
C60 C61 H61 120.2
C62 C61 H61 120.2
C63 C62 C61 118.9(7)
C63 C62 H62 120.6
C61 C62 H62 120.6
C62 C63 C64 118.9(6)
C62 C63 C65 122.8(6)
C64 C63 C65 118.2(6)
N18 C64 C63 122.6(6)
N18 C64 H64 118.7
C63 C64 H64 118.7
N19 C65 N21 125.2(7)
N19 C65 C63 117.9(6)
N21 C65 C63 116.9(7)
N20 C66 N22 125.1(7)
N20 C66 C68 117.8(7)
N22 C66 C68 117.1(7)
N23 C67 C68 122.8(7)
N23 C67 H67 118.6
C68 C67 H67 118.6
C69 C68 C67 118.9(7)
C69 C68 C66 121.3(7)
C67 C68 C66 119.8(7)
C68 C69 C70 119.4(8)
C68 C69 H69 120.3
C70 C69 H69 120.3
C71 C70 C69 118.0(8)
C71 C70 H70 121.0
C69 C70 H70 121.0
N23 C71 C70 123.3(7)
N23 C71 C72 112.9(7)
C70 C71 C72 123.8(8)
N24 C72 C71 116.9(8)
N24 C72 H72 121.6
C71 C72 H72 121.6
C74 C73 C78 121.5(8)
C74 C73 N24 121.1(8)
C78 C73 N24 117.4(7)
C73 C74 C75 119.0(9)
C73 C74 H74 120.5
C75 C74 H74 120.5
C76 C75 C74 117.1(10)
C76 C75 H75 121.4
C74 C75 H75 121.4
C75 C76 C77 126.0(9)
C75 C76 F105 116.3(10)
C77 C76 F105 117.5(10)
C76 C77 C78 116.7(10)
C76 C77 H77 121.6
C78 C77 H77 121.6
C77 C78 C73 119.6(10)
C77 C78 H78 120.2
C73 C78 H78 120.2
C85 N25 C279 127.1(12)
C85 N25 C79 111.9(8)
C85 N25 Fe2 112.7(5)
C279 N25 Fe2 119.5(10)
C79 N25 Fe2 135.4(6)
C90 N26 C86 118.3(6)
C90 N26 Fe2 128.2(5)
C86 N26 Fe2 113.5(4)
N28 N27 C91 117.8(6)
C92 N28 N27 117.5(7)
N30 N29 C91 118.1(7)
N29 N30 C92 117.6(7)
C93 N31 C97 116.9(7)
C93 N31 Fe3 129.0(5)
C97 N31 Fe3 114.2(5)
C98 N32 C99 118.2(7)
C98 N32 Fe3 114.3(5)
C99 N32 Fe3 127.5(6)
C80 C79 C84 119.6(10)
C80 C79 N25 119.0(10)
C84 C79 N25 121.4(9)
C79 C80 C81 119.6(11)
C79 C80 H80 120.2
C81 C80 H80 120.2
C82 C81 C80 118.9(11)
C82 C81 H81 120.5
C80 C81 H81 120.5
C83 C82 C81 122.2(10)
C83 C82 F106 119.9(11)
C81 C82 F106 117.9(11)
C82 C83 C84 118.9(11)
C82 C83 H83 120.5
C84 C83 H83 120.5
C79 C84 C83 120.7(11)
C79 C84 H84 119.7
C83 C84 H84 119.7
N25 C85 C86 117.9(7)
N25 C85 H85 121.1
C86 C85 H85 121.1
N26 C86 C87 122.4(7)
N26 C86 C85 113.7(6)
C87 C86 C85 123.9(7)
C86 C87 C88 118.5(8)
C86 C87 H87 120.7
C88 C87 H87 120.7
C87 C88 C89 119.4(7)
C87 C88 H88 120.3
C89 C88 H88 120.3
C88 C89 C90 118.5(7)
C88 C89 C91 121.1(6)
C90 C89 C91 120.3(7)
N26 C90 C89 122.6(7)
N26 C90 H90 118.7
C89 C90 H90 118.7
N27 C91 N29 123.4(7)
N27 C91 C89 118.4(6)
N29 C91 C89 118.2(7)
N30 C92 N28 124.9(7)
N30 C92 C94 117.4(7)
N28 C92 C94 117.7(7)
N31 C93 C94 124.2(7)
N31 C93 H93 117.9
C94 C93 H93 117.9
C93 C94 C95 118.4(7)
C93 C94 C92 120.2(7)
C95 C94 C92 121.4(7)
C96 C95 C94 117.9(8)
C96 C95 H95 121.0
C94 C95 H95 121.0
C97 C96 C95 119.3(8)
C97 C96 H96 120.3
C95 C96 H96 120.3
N31 C97 C96 123.2(7)
N31 C97 C98 113.1(7)
C96 C97 C98 123.6(7)
N32 C98 C97 117.4(7)
N32 C98 H98 121.3
C97 C98 H98 121.3
C100 C99 C104 119.8(7)
C100 C99 N32 120.1(7)
C104 C99 N32 120.0(8)
C99 C100 C101 120.9(9)
C99 C100 H100 119.5
C101 C100 H100 119.5
C102 C101 C100 117.2(10)
C102 C101 H101 121.4
C100 C101 H101 121.4
C103 C102 C101 124.6(9)
C103 C102 F107 117.3(9)
C101 C102 F107 118.1(10)
C102 C103 C104 117.9(9)
C102 C103 H103 121.1
C104 C103 H103 121.1
C99 C104 C103 119.6(9)
C99 C104 H104 120.2
C103 C104 H104 120.2
N25 C279 C280 116.6(14)
N25 C279 C284 122.8(14)
C280 C279 C284 120.0
C281 C280 C279 120.0
C281 C280 H280 120.0
C279 C280 H280 120.0
C280 C281 C282 120.0
C280 C281 H281 120.0
C282 C281 H281 120.0
F206 C282 C281 120.0(16)
F206 C282 C283 119.9(16)
C281 C282 C283 120.0
C282 C283 C284 120.0
C282 C283 H283 120.0
C284 C283 H283 120.0
C283 C284 C279 120.0
C283 C284 H284 120.0
C279 C284 H284 120.0
C111 N33 C205 122.9(13)
C111 N33 C105 115.8(7)
C111 N33 Fe2 114.3(5)
C205 N33 Fe2 122.8(12)
C105 N33 Fe2 129.8(6)
C116 N34 C112 117.3(7)
C116 N34 Fe2 127.9(5)
C112 N34 Fe2 114.7(5)
C117 N35 N36 118.3(7)
C118 N36 N35 117.0(7)
N38 N37 C117 117.1(7)
N37 N38 C118 117.6(7)
C119 N39 C123 119.0(7)
C119 N39 Fe4 126.6(5)
C123 N39 Fe4 114.4(5)
C124 N40 C125 118.0(7)
C124 N40 Fe4 116.0(5)
C125 N40 Fe4 126.0(6)
C110 C105 C106 117.3(9)
C110 C105 N33 120.6(9)
C106 C105 N33 121.7(9)
C105 C106 C107 121.2(10)
C105 C106 H106 119.4
C107 C106 H106 119.4
C108 C107 C106 118.9(10)
C108 C107 H107 120.6
C106 C107 H107 120.6
C109 C108 C107 120.2(10)
C109 C108 F108 121.1(11)
C107 C108 F108 118.2(11)
C108 C109 C110 119.2(10)
C108 C109 H109 120.4
C110 C109 H109 120.4
C105 C110 C109 122.0(10)
C105 C110 H110 119.0
C109 C110 H110 119.0
N33 C111 C112 117.0(7)
N33 C111 H111 121.5
C112 C111 H111 121.5
N34 C112 C113 122.8(7)
N34 C112 C111 112.3(7)
C113 C112 C111 124.9(7)
C112 C113 C114 119.2(8)
C112 C113 H113 120.4
C114 C113 H113 120.4
C113 C114 C115 118.3(8)
C113 C114 H114 120.8
C115 C114 H114 120.8
C116 C115 C114 118.7(7)
C116 C115 C117 119.9(7)
C114 C115 C117 121.5(7)
N34 C116 C115 123.6(7)
N34 C116 H116 118.2
C115 C116 H116 118.2
N35 C117 N37 124.1(7)
N35 C117 C115 119.5(7)
N37 C117 C115 116.3(7)
N36 C118 N38 124.8(7)
N36 C118 C120 119.2(7)
N38 C118 C120 116.0(7)
N39 C119 C120 122.3(7)
N39 C119 H119 118.8
C120 C119 H119 118.8
C119 C120 C121 119.0(7)
C119 C120 C118 117.7(6)
C121 C120 C118 123.3(7)
C122 C121 C120 118.6(8)
C122 C121 H121 120.7
C120 C121 H121 120.7
C121 C122 C123 120.0(7)
C121 C122 H122 120.0
C123 C122 H122 120.0
N39 C123 C122 121.1(7)
N39 C123 C124 112.6(7)
C122 C123 C124 126.3(7)
N40 C124 C123 116.0(7)
N40 C124 H124 122.0
C123 C124 H124 122.0
C126 C125 C130 120.7(9)
C126 C125 N40 120.1(9)
C130 C125 N40 119.2(8)
C125 C126 C127 118.9(11)
C125 C126 H126 120.6
C127 C126 H126 120.6
C128 C127 C126 118.2(12)
C128 C127 H127 120.9
C126 C127 H127 120.9
C127 C128 C129 125.2(11)
C127 C128 F109 118.6(13)
C129 C128 F109 116.0(13)
C128 C129 C130 115.8(12)
C128 C129 H129 122.1
C130 C129 H129 122.1
C129 C130 C125 121.0(11)
C129 C130 H130 119.5
C125 C130 H130 119.5
N33 C205 C206 110.4(15)
N33 C205 C210 128.6(16)
C206 C205 C210 120.0
C207 C206 C205 120.0
C207 C206 H206 120.0
C205 C206 H206 120.0
C206 C207 C208 120.0
C206 C207 H207 120.0
C208 C207 H207 120.0
F208 C208 C207 121.2(19)
F208 C208 C209 118.7(19)
C207 C208 C209 120.0
C210 C209 C208 120.0
C210 C209 H208 120.0
C208 C209 H208 120.0
C209 C210 C205 120.0
C209 C210 H210 120.0
C205 C210 H210 120.0
C137 N41 C131 113.7(9)
C137 N41 C231 117.3(17)
C137 N41 Fe3 115.3(5)
C131 N41 Fe3 130.8(7)
C231 N41 Fe3 122.8(17)
C142 N42 C138 117.3(7)
C142 N42 Fe3 128.7(6)
C138 N42 Fe3 113.8(5)
C143 N43 N44 117.8(8)
C144 N44 N43 117.0(8)
C143 N45 N46 117.0(8)
N45 N46 C144 118.0(8)
C145 N47 C149 117.6(6)
C145 N47 Fe4 128.4(5)
C149 N47 Fe4 113.7(5)
C150 N48 C151 117.4(7)
C150 N48 Fe4 115.0(5)
C151 N48 Fe4 127.4(5)
C136 C131 C132 121.4(9)
C136 C131 N41 117.6(9)
C132 C131 N41 120.9(9)
C131 C132 C133 118.4(11)
C131 C132 H132 120.8
C133 C132 H132 120.8
C134 C133 C132 117.9(11)
C134 C133 H133 121.1
C132 C133 H133 121.1
C135 C134 C133 124.4(10)
C135 C134 F110 117.5(11)
C133 C134 F110 118.1(10)
C134 C135 C136 117.3(11)
C134 C135 H135 121.4
C136 C135 H135 121.4
C131 C136 C135 120.5(11)
C131 C136 H136 119.8
C135 C136 H136 119.8
N41 C137 C138 116.3(8)
N41 C137 H137 121.8
C138 C137 H137 121.8
C139 C138 N42 123.0(7)
C139 C138 C137 123.9(8)
N42 C138 C137 113.1(7)
C138 C139 C140 118.8(9)
C138 C139 H139 120.6
C140 C139 H139 120.6
C141 C140 C139 118.6(8)
C141 C140 H140 120.7
C139 C140 H140 120.7
C140 C141 C142 119.2(7)
C140 C141 C143 119.8(7)
C142 C141 C143 121.0(8)
N42 C142 C141 123.1(8)
N42 C142 H142 118.5
C141 C142 H142 118.5
N43 C143 N45 124.7(8)
N43 C143 C141 117.3(7)
N45 C143 C141 117.9(8)
N44 C144 N46 124.4(8)
N44 C144 C146 118.8(8)
N46 C144 C146 116.8(7)
N47 C145 C146 122.7(7)
N47 C145 H145 118.6
C146 C145 H145 118.6
C147 C146 C145 119.3(7)
C147 C146 C144 121.9(7)
C145 C146 C144 118.7(7)
C146 C147 C148 118.9(7)
C146 C147 H147 120.5
C148 C147 H147 120.5
C149 C148 C147 118.3(8)
C149 C148 H148 120.9
C147 C148 H148 120.9
N47 C149 C148 123.2(7)
N47 C149 C150 112.4(6)
C148 C149 C150 124.4(7)
N48 C150 C149 117.3(7)
N48 C150 H150 121.4
C149 C150 H150 121.4
C152 C151 C156 120.4(8)
C152 C151 N48 121.3(8)
C156 C151 N48 118.3(7)
C151 C152 C153 119.6(9)
C151 C152 H152 120.2
C153 C152 H152 120.2
C154 C153 C152 117.7(9)
C154 C153 H153 121.1
C152 C153 H153 121.1
C153 C154 C155 124.0(9)
C153 C154 F111 116.5(9)
C155 C154 F111 119.6(9)
C154 C155 C156 118.3(10)
C154 C155 H155 120.9
C156 C155 H155 120.9
C155 C156 C151 119.9(9)
C155 C156 H156 120.0
C151 C156 H156 120.0
C236 C231 C232 121.2(18)
C236 C231 N41 117.3(19)
C232 C231 N41 120.1(19)
C231 C232 C233 118.6(18)
C231 C232 H232 120.7
C233 C232 H232 120.7
C234 C233 C232 117.4(18)
C234 C233 H233 121.3
C232 C233 H233 121.3
C235 C234 C233 125.0(17)
C235 C234 F210 118.4(18)
C233 C234 F210 116.5(18)
C234 C235 C236 116.1(17)
C234 C235 H245 121.9
C236 C235 H245 121.9
C231 C236 C235 120.6(18)
C231 C236 H236 119.7
C235 C236 H236 119.7
F2 B1 F3 115.1(19)
F2 B1 F1 113.1(19)
F3 B1 F1 108.0(18)
F2 B1 F4 103.7(17)
F3 B1 F4 107.9(18)
F1 B1 F4 108.7(18)
F31 B8 F32 105(3)
F31 B8 F30 106(3)
F32 B8 F30 109(3)
F31 B8 F29 120(4)
F32 B8 F29 100(3)
F30 B8 F29 115(4)
F4' B1' F2' 110(4)
F4' B1' F3' 110(4)
F2' B1' F3' 111(4)
F4' B1' F1' 111(4)
F2' B1' F1' 112(4)
F3' B1' F1' 103(4)
F8 B2 F5 112(2)
F8 B2 F6 105(2)
F5 B2 F6 104(2)
F8 B2 F7 109(2)
F5 B2 F7 118(2)
F6 B2 F7 108(2)
F7' B2' F5' 104.6(19)
F7' B2' F6' 104.7(18)
F5' B2' F6' 125(2)
F7' B2' F8' 120(2)
F5' B2' F8' 102.0(19)
F6' B2' F8' 102.7(19)
F12 B3 F11 109.4(12)
F12 B3 F10 111.5(11)
F11 B3 F10 106.6(13)
F12 B3 F9 113.2(13)
F11 B3 F9 107.7(11)
F10 B3 F9 108.1(11)
F13 B4 F14 118.8(19)
F13 B4 F15' 132(2)
F13 B4 F15 105.6(17)
F14 B4 F15 109(2)
F13 B4 F14' 103(2)
F15' B4 F14' 107(2)
F13 B4 F16 110.0(18)
F14 B4 F16 108.1(17)
F15' B4 F16 109(2)
F15 B4 F16 104.3(15)
F14' B4 F16 86(2)
F20 B5 F18 122.0(16)
F17' B5 F19' 109.4(11)
F20 B5 F17 105.2(16)
F18 B5 F17 120.6(17)
F17' B5 F20' 113.4(10)
F19' B5 F20' 106.7(10)
F17' B5 F18' 108.8(10)
F19' B5 F18' 112.6(10)
F20' B5 F18' 106.0(9)
F20 B5 F19 102.2(16)
F18 B5 F19 106.3(15)
F17 B5 F19 95.8(16)
F21 B6 F23 103(2)
F21 B6 F22 125(2)
F23 B6 F22 104(2)
F21 B6 F24 112(2)
F23 B6 F24 107(2)
F22 B6 F24 104.6(18)
F27' B7 F28' 145.8(19)
F27' B7 F25' 101.5(16)
F28' B7 F25' 108.0(14)
F26 B7 F28 120.5(12)
F26 B7 F25 108.2(11)
F28 B7 F25 115.2(11)
F26 B7 F27 101.4(11)
F28 B7 F27 95.4(10)
F25 B7 F27 114.8(11)
F27' B7 F26' 96.4(17)
F28' B7 F26' 84.4(14)
F25' B7 F26' 118.9(14)
N1S C1S C2S 175(2)
C1S C2S H2S1 109.5
C1S C2S H2S2 109.5
H2S1 C2S H2S2 109.5
C1S C2S H2S3 109.5
H2S1 C2S H2S3 109.5
H2S2 C2S H2S3 109.5
N2S C3S C4S 174(3)
C3S C4S H4S1 109.5
C3S C4S H4S2 109.5
H4S1 C4S H4S2 109.5
C3S C4S H4S3 109.5
H4S1 C4S H4S3 109.5
H4S2 C4S H4S3 109.5
O1 S1 O2 122(2)
O1 S1 N200 115.1(17)
O2 S1 N200 102.0(16)
O1 S1 C1A 107.7(16)
O2 S1 C1A 100.1(16)
N200 S1 C1A 109.0(15)
O3 S2 O4 123.7(19)
O3 S2 N200 115.3(16)
O4 S2 N200 106.1(15)
O3 S2 C2A 104.4(15)
O4 S2 C2A 102.6(15)
N200 S2 C2A 101.7(14)
S1 N200 S2 122.7(14)
F1A C1A F2A 103(2)
F1A C1A F3A 109(2)
F2A C1A F3A 115(2)
F1A C1A S1 107.2(19)
F2A C1A S1 109.3(18)
F3A C1A S1 113.6(19)
F6A C2A F5A 110(2)
F6A C2A F4A 107(2)
F5A C2A F4A 106(2)
F6A C2A S2 116.5(19)
F5A C2A S2 108.5(18)
F4A C2A S2 108.0(18)
F36 B9 F33 115(4)
F36 B9 F34 119(4)
F33 B9 F34 97(3)
F36 B9 F35 107(3)
F33 B9 F35 112(4)
F34 B9 F35 106(3)
F37 B10 F39 111(4)
F37 B10 F40 111(4)
F39 B10 F40 109(4)
F37 B10 F38 101(3)
F39 B10 F38 103(3)
F40 B10 F38 121(4)
N12S C23S C24S 180(4)
C23S C24S H24A 110.3
C23S C24S H24B 110.3
H24A C24S H24B 108.6
C23S C24S H24C 110.3
H24A C24S H24C 108.6
H24B C24S H24C 108.6
F44 B11 F41 116(4)
F44 B11 F43 114(4)
F41 B11 F43 102(3)
F44 B11 F42 107(4)
F41 B11 F42 99(3)
F43 B11 F42 119(4)
C5S C6S H6S1 106.7
C5S C6S H6S2 114.2
H6S1 C6S H6S2 109.5
C5S C6S H6S3 107.4
H6S1 C6S H6S3 109.5
H6S2 C6S H6S3 109.5
N3S C5S C6S 178(4)
N3S C5S' C6S' 178(4)
C5S' C6S' H6S4 106.0
C5S' C6S' H6S5 107.0
H6S4 C6S' H6S5 109.5
C5S' C6S' H6S6 115.3
H6S4 C6S' H6S6 109.5
H6S5 C6S' H6S6 109.5
C5A C6A H6A1 109.5
C5A C6A H6A2 109.5
H6A1 C6A H6A2 109.5
C5A C6A H6A3 109.5
H6A1 C6A H6A3 109.5
H6A2 C6A H6A3 109.5
N3A C5A C6A 161(6)
N4S C7S C8S 180.0
C7S C8S H8A 110.3
C7S C8S H8B 110.3
H8A C8S H8B 108.6
C7S C8S H8C 110.3
H8A C8S H8C 108.6
H8B C8S H8C 108.6
N5S C9S C10S 180(2)
C9S C10S H10A 110.3
C9S C10S H10B 110.3
H10A C10S H10B 108.6
C9S C10S H10C 110.3
H10A C10S H10C 108.6
H10B C10S H10C 108.6
N7S C13S C14S 180.0
C13S C14S H14A 110.3
C13S C14S H14B 110.3
H14A C14S H14B 108.6
C13S C14S H14C 110.3
H14A C14S H14C 108.6
H14B C14S H14C 108.6
N6S C11S C12S 180.0
C11S C12S H12A 110.3
C11S C12S H12B 110.3
H12A C12S H12B 108.6
C11S C12S H12C 110.3
H12A C12S H12C 108.6
H12B C12S H12C 108.6
N8S C15S C16S 180.0
C15S C16S H16A 110.3
C15S C16S H16B 110.3
H16A C16S H16B 108.6
C15S C16S H16C 110.3
H16A C16S H16C 108.7
H16B C16S H16C 108.6
N9S C17S C18S 180.0
C17S C18S H18A 110.3
C17S C18S H18B 110.3
H18A C18S H18B 108.6
C17S C18S H18C 110.3
H18A C18S H18C 108.6
H18B C18S H18C 108.6
N10S C19S C20S 180(3)
C19S C20S H20A 110.3
C19S C20S H20B 110.3
H20A C20S H20B 108.6
C19S C20S H20C 110.3
H20A C20S H20C 108.6
H20B C20S H20C 108.6

loop_
_geom_bond_atom_site_label_1
_geom_bond_atom_site_label_2
_geom_bond_distance
Fe1 N1 1.959(6)
Fe1 N9 1.965(6)
Fe1 N10 1.969(5)
Fe1 N17 1.972(6)
Fe1 N2 1.973(6)
Fe1 N18 1.986(5)
Fe2 N34 1.962(7)
Fe2 N7 1.971(6)
Fe2 N33 1.972(6)
Fe2 N26 1.972(5)
Fe2 N8 1.981(6)
Fe2 N25 2.012(7)
Fe3 N15 1.971(6)
Fe3 N16 1.977(6)
Fe3 N42 1.979(6)
Fe3 N31 1.987(6)
Fe3 N41 1.995(7)
Fe3 N32 2.002(7)
Fe4 N39 1.949(7)
Fe4 N40 1.968(6)
Fe4 N48 1.970(6)
Fe4 N23 1.972(6)
Fe4 N47 1.987(6)
Fe4 N24 1.996(7)
N1 C7 1.268(9)
N1 C1 1.462(8)
N2 C12 1.323(8)
N2 C8 1.363(8)
N3 N4 1.322(8)
N3 C13 1.333(9)
N4 C14 1.330(9)
N5 N6 1.318(8)
N5 C13 1.344(9)
N6 C14 1.329(9)
N7 C15 1.335(8)
N7 C19 1.362(8)
N8 C20 1.296(8)
N8 C21 1.442(8)
C1 C6 1.361(9)
C1 C2 1.367(10)
C2 C3 1.389(11)
C2 H2 0.9500
C3 C4 1.359(11)
C3 H3 0.9500
C4 C5 1.357(11)
C4 F100 1.378(9)
C5 C6 1.384(10)
C5 H5 0.9500
C6 H6 0.9500
C7 C8 1.455(9)
C7 H7 0.9500
C8 C9 1.377(9)
C9 C10 1.370(10)
C9 H9 0.9500
C10 C11 1.392(10)
C10 H10 0.9500
C11 C12 1.391(9)
C11 C13 1.478(9)
C12 H12 0.9500
C14 C16 1.476(9)
C15 C16 1.399(9)
C15 H15 0.9500
C16 C17 1.384(9)
C17 C18 1.388(10)
C17 H17 0.9500
C18 C19 1.392(9)
C18 H18 0.9500
C19 C20 1.459(9)
C20 H20 0.9500
C21 C22 1.364(10)
C21 C26 1.394(10)
C22 C23 1.384(10)
C22 H22 0.9500
C23 C24 1.347(11)
C23 H23 0.9500
C24 C25 1.365(11)
C24 F101 1.376(10)
C25 C26 1.385(10)
C25 H25 0.9500
C26 H26 0.9500
N9 C33 1.283(9)
N9 C27 1.450(8)
N10 C38 1.325(8)
N10 C34 1.349(8)
N11 C39 1.308(10)
N11 N12 1.338(9)
N12 C40 1.316(9)
N13 N14 1.327(9)
N13 C39 1.331(9)
N14 C40 1.328(10)
N15 C41 1.337(8)
N15 C45 1.361(9)
N16 C46 1.271(9)
N16 C47 1.450(8)
C27 C32 1.356(10)
C27 C28 1.361(9)
C28 C29 1.396(11)
C28 H28 0.9500
C29 C30 1.354(12)
C29 H29 0.9500
C30 C31 1.345(12)
C30 F102 1.368(9)
C31 C32 1.384(11)
C31 H31 0.9500
C32 H32 0.9500
C33 C34 1.464(9)
C33 H33 0.9500
C34 C35 1.376(10)
C35 C36 1.377(10)
C35 H35 0.9500
C36 C37 1.378(10)
C36 H36 0.9500
C37 C38 1.379(9)
C37 C39 1.477(9)
C38 H38 0.9500
C40 C42 1.468(9)
C41 C42 1.399(9)
C41 H41 0.9500
C42 C43 1.374(10)
C43 C44 1.387(10)
C43 H43 0.9500
C44 C45 1.386(10)
C44 H44 0.9500
C45 C46 1.456(9)
C46 H46 0.9500
C47 C48 1.367(9)
C47 C52 1.379(10)
C48 C49 1.394(10)
C48 H48 0.9500
C49 C50 1.332(10)
C49 H49 0.9500
C50 F103 1.365(9)
C50 C51 1.369(10)
C51 C52 1.375(10)
C51 H51 0.9500
C52 H52 0.9500
N17 C59 1.287(8)
N17 C53 1.460(8)
N18 C64 1.333(8)
N18 C60 1.365(8)
N19 C65 1.331(9)
N19 N20 1.336(8)
N20 C66 1.324(9)
N21 C65 1.331(9)
N21 N22 1.335(8)
N22 C66 1.328(9)
N23 C67 1.335(8)
N23 C71 1.352(9)
N24 C72 1.265(10)
N24 C73 1.461(9)
C53 C54 1.355(9)
C53 C58 1.375(9)
C54 C55 1.406(10)
C54 H54 0.9500
C55 C56 1.357(11)
C55 H55 0.9500
C56 C57 1.335(9)
C56 F104 1.374(9)
C57 C58 1.389(10)
C57 H57 0.9500
C58 H58 0.9500
C59 C60 1.461(9)
C59 H59 0.9500
C60 C61 1.371(9)
C61 C62 1.383(10)
C61 H61 0.9500
C62 C63 1.373(10)
C62 H62 0.9500
C63 C64 1.397(9)
C63 C65 1.474(9)
C64 H64 0.9500
C66 C68 1.481(9)
C67 C68 1.389(9)
C67 H67 0.9500
C68 C69 1.369(10)
C69 C70 1.395(10)
C69 H69 0.9500
C70 C71 1.379(10)
C70 H70 0.9500
C71 C72 1.470(10)
C72 H72 0.9500
C73 C74 1.341(11)
C73 C78 1.393(11)
C74 C75 1.422(10)
C74 H74 0.9500
C75 C76 1.338(12)
C75 H75 0.9500
C76 C77 1.340(12)
C76 F105 1.377(10)
C77 C78 1.392(11)
C77 H77 0.9500
C78 H78 0.9500
N25 C85 1.287(9)
N25 C279 1.308(16)
N25 C79 1.489(11)
N26 C90 1.329(8)
N26 C86 1.362(9)
N27 N28 1.326(8)
N27 C91 1.329(9)
N28 C92 1.321(9)
N29 N30 1.315(9)
N29 C91 1.336(9)
N30 C92 1.319(9)
N31 C93 1.321(8)
N31 C97 1.352(9)
N32 C98 1.277(9)
N32 C99 1.439(9)
C79 C80 1.370(11)
C79 C84 1.382(11)
C80 C81 1.406(10)
C80 H80 0.9500
C81 C82 1.362(12)
C81 H81 0.9500
C82 C83 1.352(10)
C82 F106 1.379(11)
C83 C84 1.383(11)
C83 H83 0.9500
C84 H84 0.9500
C85 C86 1.440(9)
C85 H85 0.9500
C86 C87 1.383(9)
C87 C88 1.383(10)
C87 H87 0.9500
C88 C89 1.387(10)
C88 H88 0.9500
C89 C90 1.393(9)
C89 C91 1.470(9)
C90 H90 0.9500
C92 C94 1.481(9)
C93 C94 1.386(10)
C93 H93 0.9500
C94 C95 1.393(10)
C95 C96 1.387(10)
C95 H95 0.9500
C96 C97 1.371(10)
C96 H96 0.9500
C97 C98 1.470(10)
C98 H98 0.9500
C99 C100 1.369(10)
C99 C104 1.393(10)
C100 C101 1.389(11)
C100 H100 0.9500
C101 C102 1.358(12)
C101 H101 0.9500
C102 C103 1.349(12)
C102 F107 1.361(10)
C103 C104 1.394(11)
C103 H103 0.9500
C104 H104 0.9500
C279 C280 1.3900
C279 C284 1.3900
C280 C281 1.3900
C280 H280 0.9500
C281 C282 1.3900
C281 H281 0.9500
C282 F206 1.30(2)
C282 C283 1.3900
C283 C284 1.3900
C283 H283 0.9500
C284 H284 0.9500
N33 C111 1.291(9)
N33 C205 1.348(18)
N33 C105 1.476(10)
N34 C116 1.324(8)
N34 C112 1.354(8)
N35 C117 1.321(9)
N35 N36 1.331(9)
N36 C118 1.320(9)
N37 N38 1.323(9)
N37 C117 1.347(9)
N38 C118 1.344(9)
N39 C119 1.336(9)
N39 C123 1.367(8)
N40 C124 1.265(9)
N40 C125 1.442(10)
C105 C110 1.367(10)
C105 C106 1.386(10)
C106 C107 1.401(10)
C106 H106 0.9500
C107 C108 1.366(11)
C107 H107 0.9500
C108 C109 1.364(11)
C108 F108 1.383(11)
C109 C110 1.378(11)
C109 H109 0.9500
C110 H110 0.9500
C111 C112 1.463(9)
C111 H111 0.9500
C112 C113 1.375(10)
C113 C114 1.381(10)
C113 H113 0.9500
C114 C115 1.388(10)
C114 H114 0.9500
C115 C116 1.383(9)
C115 C117 1.465(10)
C116 H116 0.9500
C118 C120 1.466(10)
C119 C120 1.391(9)
C119 H119 0.9500
C120 C121 1.394(10)
C121 C122 1.382(10)
C121 H121 0.9500
C122 C123 1.385(10)
C122 H122 0.9500
C123 C124 1.455(10)
C124 H124 0.9500
C125 C126 1.363(11)
C125 C130 1.407(12)
C126 C127 1.413(10)
C126 H126 0.9500
C127 C128 1.357(13)
C127 H127 0.9500
C128 C129 1.370(13)
C128 F109 1.380(12)
C129 C130 1.392(12)
C129 H129 0.9500
C130 H130 0.9500
C205 C206 1.3900
C205 C210 1.3900
C206 C207 1.3900
C206 H206 0.9500
C207 C208 1.3900
C207 H207 0.9500
C208 F208 1.30(2)
C208 C209 1.3900
C209 C210 1.3900
C209 H208 0.9500
C210 H210 0.9500
N41 C137 1.274(9)
N41 C131 1.451(10)
N41 C231 1.52(3)
N42 C142 1.321(8)
N42 C138 1.371(9)
N43 C143 1.328(10)
N43 N44 1.346(9)
N44 C144 1.328(10)
N45 C143 1.331(10)
N45 N46 1.336(9)
N46 C144 1.337(10)
N47 C145 1.337(8)
N47 C149 1.355(9)
N48 C150 1.275(9)
N48 C151 1.442(8)
C131 C136 1.355(12)
C131 C132 1.367(12)
C132 C133 1.403(11)
C132 H132 0.9500
C133 C134 1.351(13)
C133 H133 0.9500
C134 C135 1.342(13)
C134 F110 1.381(11)
C135 C136 1.381(12)
C135 H135 0.9500
C136 H136 0.9500
C137 C138 1.460(9)
C137 H137 0.9500
C138 C139 1.362(10)
C139 C140 1.389(10)
C139 H139 0.9500
C140 C141 1.381(11)
C140 H140 0.9500
C141 C142 1.382(10)
C141 C143 1.469(10)
C142 H142 0.9500
C144 C146 1.460(10)
C145 C146 1.392(10)
C145 H145 0.9500
C146 C147 1.378(10)
C147 C148 1.393(10)
C147 H147 0.9500
C148 C149 1.388(9)
C148 H148 0.9500
C149 C150 1.452(9)
C150 H150 0.9500
C151 C152 1.350(9)
C151 C156 1.383(10)
C152 C153 1.408(11)
C152 H152 0.9500
C153 C154 1.334(10)
C153 H153 0.9500
C154 C155 1.352(12)
C154 F111 1.379(10)
C155 C156 1.364(11)
C155 H155 0.9500
C156 H156 0.9500
C231 C236 1.363(15)
C231 C232 1.366(15)
C232 C233 1.399(15)
C232 H232 0.9500
C233 C234 1.362(15)
C233 H233 0.9500
C234 C235 1.351(15)
C234 F210 1.393(15)
C235 C236 1.388(15)
C235 H245 0.9500
C236 H236 0.9500
B1 F2 1.27(2)
B1 F3 1.36(2)
B1 F1 1.44(2)
B1 F4 1.45(2)
B8 F31 1.36(3)
B8 F32 1.37(3)
B8 F30 1.39(3)
B8 F29 1.40(3)
B1' F4' 1.39(3)
B1' F2' 1.40(3)
B1' F3' 1.40(3)
B1' F1' 1.42(3)
B2 F8 1.36(2)
B2 F5 1.38(2)
B2 F6 1.39(2)
B2 F7 1.39(2)
B2' F7' 1.38(2)
B2' F5' 1.38(2)
B2' F6' 1.38(2)
B2' F8' 1.39(2)
B3 F12 1.343(15)
B3 F11 1.344(18)
B3 F10 1.403(17)
B3 F9 1.405(16)
B4 F13 1.27(2)
B4 F14 1.344(17)
B4 F15' 1.355(19)
B4 F15 1.377(17)
B4 F14' 1.388(19)
B4 F16 1.50(2)
B5 F20 1.324(18)
B5 F17' 1.336(14)
B5 F18 1.337(18)
B5 F19' 1.367(15)
B5 F17 1.42(2)
B5 F20' 1.429(14)
B5 F18' 1.435(14)
B5 F19 1.46(2)
B6 F21 1.33(2)
B6 F23 1.37(2)
B6 F22 1.42(2)
B6 F24 1.43(2)
B7 F27' 1.25(2)
B7 F26 1.283(14)
B7 F28' 1.350(18)
B7 F25' 1.353(17)
B7 F28 1.386(15)
B7 F25 1.458(15)
B7 F27 1.577(17)
B7 F26' 1.59(2)
N1S C1S 1.22(2)
C1S C2S 1.37(2)
C2S H2S1 0.9800
C2S H2S2 0.9800
C2S H2S3 0.9800
N2S C3S 1.12(3)
C3S C4S 1.56(4)
C4S H4S1 0.9800
C4S H4S2 0.9800
C4S H4S3 0.9800
S1 O1 1.420(12)
S1 O2 1.432(12)
S1 N200 1.627(12)
S1 C1A 1.831(10)
S2 O3 1.420(12)
S2 O4 1.437(12)
S2 N200 1.635(12)
S2 C2A 1.838(10)
F1A C1A 1.319(19)
F2A C1A 1.331(18)
F3A C1A 1.331(18)
F4A C2A 1.343(19)
F5A C2A 1.342(18)
F6A C2A 1.307(18)
B9 F36 1.38(3)
B9 F33 1.38(3)
B9 F34 1.39(3)
B9 F35 1.41(3)
B10 F37 1.37(3)
B10 F39 1.38(3)
B10 F40 1.39(3)
B10 F38 1.42(3)
N12S C23S 1.1622
C23S C24S 1.4535
C24S H24A 1.0978
C24S H24B 1.0979
C24S H24C 1.0977
B11 F44 1.38(3)
B11 F41 1.38(3)
B11 F43 1.41(3)
B11 F42 1.41(3)
N3S C5S 1.12(3)
N3S C5S' 1.13(3)
C6S C5S 1.53(4)
C6S H6S1 0.9600
C6S H6S2 0.9600
C6S H6S3 0.9600
C5S' C6S' 1.53(4)
C6S' H6S4 0.9600
C6S' H6S5 0.9600
C6S' H6S6 0.9600
N3A C5A 1.16(2)
C6A C5A 1.483(19)
C6A H6A1 0.9800
C6A H6A2 0.9800
C6A H6A3 0.9800
N4S C7S 1.1624
C7S C8S 1.4534
C8S H8A 1.0977
C8S H8B 1.0977
C8S H8C 1.0979
N5S C9S 1.1622
C9S C10S 1.4534
C10S H10A 1.0977
C10S H10B 1.0979
C10S H10C 1.0978
N7S C13S 1.1624
C13S C14S 1.4534
C14S H14A 1.0977
C14S H14B 1.0978
C14S H14C 1.0980
N6S C11S 1.1623
C11S C12S 1.4534
C12S H12A 1.0978
C12S H12B 1.0978
C12S H12C 1.0979
N8S C15S 1.1625
C15S C16S 1.4533
C16S H16A 1.0977
C16S H16B 1.0980
C16S H16C 1.0977
N9S C17S 1.1625
C17S C18S 1.4534
C18S H18A 1.0977
C18S H18B 1.0978
C18S H18C 1.0979
N10S C19S 1.1624
C19S C20S 1.4533
C20S H20A 1.0979
C20S H20B 1.0978
C20S H20C 1.0977

loop_
_geom_torsion_atom_site_label_1
_geom_torsion_atom_site_label_2
_geom_torsion_atom_site_label_3
_geom_torsion_atom_site_label_4
_geom_torsion
C13 N3 N4 C14 -0.3(12)
C13 N5 N6 C14 0.1(13)
C7 N1 C1 C6 85.9(10)
Fe1 N1 C1 C6 -100.6(9)
C7 N1 C1 C2 -97.5(10)
Fe1 N1 C1 C2 76.1(9)
C6 C1 C2 C3 0.7(16)
N1 C1 C2 C3 -176.0(10)
C1 C2 C3 C4 -0.5(18)
C2 C3 C4 C5 -1(2)
C2 C3 C4 F100 177.1(11)
C3 C4 C5 C6 1.7(19)
F100 C4 C5 C6 -176.1(10)
C2 C1 C6 C5 0.3(15)
N1 C1 C6 C5 176.9(9)
C4 C5 C6 C1 -1.5(16)
C1 N1 C7 C8 179.6(6)
Fe1 N1 C7 C8 5.4(9)
C12 N2 C8 C9 -2.3(11)
Fe1 N2 C8 C9 -179.9(7)
C12 N2 C8 C7 176.9(6)
Fe1 N2 C8 C7 -0.7(8)
N1 C7 C8 N2 -3.1(11)
N1 C7 C8 C9 176.1(8)
N2 C8 C9 C10 3.2(14)
C7 C8 C9 C10 -175.9(9)
C8 C9 C10 C11 -2.1(15)
C9 C10 C11 C12 0.2(13)
C9 C10 C11 C13 -178.1(9)
C8 N2 C12 C11 0.2(10)
Fe1 N2 C12 C11 177.4(5)
C10 C11 C12 N2 0.8(12)
C13 C11 C12 N2 179.1(7)
N4 N3 C13 N5 -2.5(14)
N4 N3 C13 C11 176.6(8)
N6 N5 C13 N3 2.6(15)
N6 N5 C13 C11 -176.5(8)
C12 C11 C13 N3 25.8(12)
C10 C11 C13 N3 -155.9(9)
C12 C11 C13 N5 -155.0(8)
C10 C11 C13 N5 23.3(13)
N5 N6 C14 N4 -3.1(15)
N5 N6 C14 C16 178.6(8)
N3 N4 C14 N6 3.2(14)
N3 N4 C14 C16 -178.5(8)
C19 N7 C15 C16 0.0(12)
Fe2 N7 C15 C16 -175.7(7)
N7 C15 C16 C17 1.8(14)
N7 C15 C16 C14 178.0(8)
N6 C14 C16 C17 -168.4(9)
N4 C14 C16 C17 13.1(14)
N6 C14 C16 C15 15.6(12)
N4 C14 C16 C15 -162.9(8)
C15 C16 C17 C18 -3.7(14)
C14 C16 C17 C18 -179.7(9)
C16 C17 C18 C19 3.9(15)
C15 N7 C19 C18 0.3(13)
Fe2 N7 C19 C18 176.5(8)
C15 N7 C19 C20 -179.0(7)
Fe2 N7 C19 C20 -2.8(9)
C17 C18 C19 N7 -2.2(15)
C17 C18 C19 C20 176.9(9)
C21 N8 C20 C19 171.5(7)
Fe2 N8 C20 C19 4.7(10)
N7 C19 C20 N8 -1.3(11)
C18 C19 C20 N8 179.5(9)
C20 N8 C21 C22 124.7(9)
Fe2 N8 C21 C22 -70.1(9)
C20 N8 C21 C26 -58.0(10)
Fe2 N8 C21 C26 107.2(7)
C26 C21 C22 C23 2.2(13)
N8 C21 C22 C23 179.4(8)
C21 C22 C23 C24 -2.3(15)
C22 C23 C24 C25 2.1(17)
C22 C23 C24 F101 179.0(9)
C23 C24 C25 C26 -1.6(16)
F101 C24 C25 C26 -178.5(9)
C24 C25 C26 C21 1.4(14)
C22 C21 C26 C25 -1.7(13)
N8 C21 C26 C25 -179.0(7)
C39 N11 N12 C40 -0.5(18)
C39 N13 N14 C40 -0.9(17)
C33 N9 C27 C32 108.3(11)
Fe1 N9 C27 C32 -82.3(11)
C33 N9 C27 C28 -72.3(12)
Fe1 N9 C27 C28 97.1(11)
C32 C27 C28 C29 -3(2)
N9 C27 C28 C29 177.5(13)
C27 C28 C29 C30 1(3)
C28 C29 C30 C31 2(3)
C28 C29 C30 F102 180.0(15)
C29 C30 C31 C32 -4(2)
F102 C30 C31 C32 177.9(12)
C28 C27 C32 C31 0.9(19)
N9 C27 C32 C31 -179.7(10)
C30 C31 C32 C27 3(2)
C27 N9 C33 C34 174.0(7)
Fe1 N9 C33 C34 3.4(10)
C38 N10 C34 C35 -0.3(12)
Fe1 N10 C34 C35 -178.8(8)
C38 N10 C34 C33 176.1(7)
Fe1 N10 C34 C33 -2.4(9)
N9 C33 C34 N10 -0.6(11)
N9 C33 C34 C35 175.6(9)
N10 C34 C35 C36 -1.0(16)
C33 C34 C35 C36 -176.9(10)
C34 C35 C36 C37 1.5(17)
C35 C36 C37 C38 -0.9(15)
C35 C36 C37 C39 180.0(10)
C34 N10 C38 C37 0.9(11)
Fe1 N10 C38 C37 179.2(6)
C36 C37 C38 N10 -0.3(13)
C39 C37 C38 N10 178.8(8)
N12 N11 C39 N13 -4.3(18)
N12 N11 C39 C37 175.7(10)
N14 N13 C39 N11 5.0(18)
N14 N13 C39 C37 -175.1(10)
C36 C37 C39 N11 -144.4(11)
C38 C37 C39 N11 36.5(13)
C36 C37 C39 N13 35.7(14)
C38 C37 C39 N13 -143.4(9)
N11 N12 C40 N14 4.5(19)
N11 N12 C40 C42 -175.5(10)
N13 N14 C40 N12 -3.9(19)
N13 N14 C40 C42 176.2(10)
C45 N15 C41 C42 2.3(12)
Fe3 N15 C41 C42 -175.5(6)
N15 C41 C42 C43 -1.2(13)
N15 C41 C42 C40 -178.6(8)
N12 C40 C42 C43 6.4(15)
N14 C40 C42 C43 -173.7(11)
N12 C40 C42 C41 -176.3(10)
N14 C40 C42 C41 3.7(14)
C41 C42 C43 C44 0.5(15)
C40 C42 C43 C44 177.8(10)
C42 C43 C44 C45 -0.9(16)
C41 N15 C45 C44 -2.9(13)
Fe3 N15 C45 C44 175.3(8)
C41 N15 C45 C46 179.0(7)
Fe3 N15 C45 C46 -2.8(9)
C43 C44 C45 N15 2.2(15)
C43 C44 C45 C46 -179.9(9)
C47 N16 C46 C45 174.8(7)
Fe3 N16 C46 C45 5.3(10)
N15 C45 C46 N16 -1.7(11)
C44 C45 C46 N16 -179.7(9)
C46 N16 C47 C48 110.7(9)
Fe3 N16 C47 C48 -81.0(9)
C46 N16 C47 C52 -71.4(10)
Fe3 N16 C47 C52 96.9(9)
C52 C47 C48 C49 -0.1(14)
N16 C47 C48 C49 177.8(8)
C47 C48 C49 C50 -0.9(14)
C48 C49 C50 F103 -179.9(9)
C48 C49 C50 C51 2.1(17)
C49 C50 C51 C52 -2.3(17)
F103 C50 C51 C52 179.8(10)
C50 C51 C52 C47 1.2(16)
C48 C47 C52 C51 -0.1(15)
N16 C47 C52 C51 -178.0(9)
C65 N19 N20 C66 1.8(14)
C65 N21 N22 C66 -1.5(15)
C59 N17 C53 C54 62.1(11)
Fe1 N17 C53 C54 -120.0(8)
C59 N17 C53 C58 -116.4(9)
Fe1 N17 C53 C58 61.5(9)
C58 C53 C54 C55 -0.1(16)
N17 C53 C54 C55 -178.6(10)
C53 C54 C55 C56 -0.1(19)
C54 C55 C56 C57 1(2)
C54 C55 C56 F104 176.9(11)
C55 C56 C57 C58 -1.0(17)
F104 C56 C57 C58 -177.3(9)
C54 C53 C58 C57 -0.3(14)
N17 C53 C58 C57 178.3(8)
C56 C57 C58 C53 0.8(15)
C53 N17 C59 C60 174.5(7)
Fe1 N17 C59 C60 -3.7(10)
C64 N18 C60 C61 0.8(13)
Fe1 N18 C60 C61 -177.1(8)
C64 N18 C60 C59 -179.3(7)
Fe1 N18 C60 C59 2.9(9)
N17 C59 C60 N18 0.5(11)
N17 C59 C60 C61 -179.6(9)
N18 C60 C61 C62 -0.9(16)
C59 C60 C61 C62 179.2(10)
C60 C61 C62 C63 0.1(17)
C61 C62 C63 C64 0.8(16)
C61 C62 C63 C65 178.3(10)
C60 N18 C64 C63 0.2(12)
Fe1 N18 C64 C63 177.7(7)
C62 C63 C64 N18 -1.0(14)
C65 C63 C64 N18 -178.6(8)
N20 N19 C65 N21 -4.4(16)
N20 N19 C65 C63 177.3(9)
N22 N21 C65 N19 4.2(16)
N22 N21 C65 C63 -177.4(9)
C62 C63 C65 N19 -169.1(10)
C64 C63 C65 N19 8.4(14)
C62 C63 C65 N21 12.4(15)
C64 C63 C65 N21 -170.1(9)
N19 N20 C66 N22 0.6(16)
N19 N20 C66 C68 -178.9(9)
N21 N22 C66 N20 -0.7(16)
N21 N22 C66 C68 178.7(9)
C71 N23 C67 C68 3.0(12)
Fe4 N23 C67 C68 -171.0(6)
N23 C67 C68 C69 0.1(14)
N23 C67 C68 C66 178.6(8)
N20 C66 C68 C69 24.2(14)
N22 C66 C68 C69 -155.3(10)
N20 C66 C68 C67 -154.3(9)
N22 C66 C68 C67 26.2(13)
C67 C68 C69 C70 -2.6(16)
C66 C68 C69 C70 178.9(10)
C68 C69 C70 C71 1.9(18)
C67 N23 C71 C70 -3.7(15)
Fe4 N23 C71 C70 171.2(9)
C67 N23 C71 C72 177.8(8)
Fe4 N23 C71 C72 -7.3(11)
C69 C70 C71 N23 1.3(18)
C69 C70 C71 C72 179.6(11)
C73 N24 C72 C71 175.3(8)
Fe4 N24 C72 C71 9.3(12)
N23 C71 C72 N24 -1.4(14)
C70 C71 C72 N24 -179.9(11)
C72 N24 C73 C74 113.0(13)
Fe4 N24 C73 C74 -82.9(12)
C72 N24 C73 C78 -68.8(13)
Fe4 N24 C73 C78 95.3(11)
C78 C73 C74 C75 0.0(19)
N24 C73 C74 C75 178.1(11)
C73 C74 C75 C76 -3(2)
C74 C75 C76 C77 5(3)
C74 C75 C76 F105 179.8(13)
C75 C76 C77 C78 -3(3)
F105 C76 C77 C78 -178.6(13)
C76 C77 C78 C73 0(2)
C74 C73 C78 C77 1.1(19)
N24 C73 C78 C77 -177.0(12)
C91 N27 N28 C92 1.2(13)
C91 N29 N30 C92 0.4(17)
C85 N25 C79 C80 -143.7(13)
Fe2 N25 C79 C80 37.9(19)
C85 N25 C79 C84 38.4(16)
Fe2 N25 C79 C84 -140.0(11)
C84 C79 C80 C81 -2(3)
N25 C79 C80 C81 -180.0(14)
C79 C80 C81 C82 -1(3)
C80 C81 C82 C83 4(3)
C80 C81 C82 F106 -174.7(15)
C81 C82 C83 C84 -3(3)
F106 C82 C83 C84 175.6(15)
C80 C79 C84 C83 3(3)
N25 C79 C84 C83 -179.1(14)
C82 C83 C84 C79 -1(3)
C279 N25 C85 C86 178.8(13)
C79 N25 C85 C86 -170.2(8)
Fe2 N25 C85 C86 8.6(9)
C90 N26 C86 C87 -4.2(11)
Fe2 N26 C86 C87 174.2(7)
C90 N26 C86 C85 174.5(7)
Fe2 N26 C86 C85 -7.1(8)
N25 C85 C86 N26 -1.2(11)
N25 C85 C86 C87 177.5(8)
N26 C86 C87 C88 2.0(14)
C85 C86 C87 C88 -176.6(9)
C86 C87 C88 C89 3.2(14)
C87 C88 C89 C90 -5.8(14)
C87 C88 C89 C91 174.0(9)
C86 N26 C90 C89 1.4(11)
Fe2 N26 C90 C89 -176.8(6)
C88 C89 C90 N26 3.6(13)
C91 C89 C90 N26 -176.2(8)
N28 N27 C91 N29 -7.5(15)
N28 N27 C91 C89 172.8(8)
N30 N29 C91 N27 6.7(17)
N30 N29 C91 C89 -173.6(10)
C88 C89 C91 N27 -165.9(9)
C90 C89 C91 N27 13.9(13)
C88 C89 C91 N29 14.4(14)
C90 C89 C91 N29 -165.8(9)
N29 N30 C92 N28 -6.9(19)
N29 N30 C92 C94 175.1(11)
N27 N28 C92 N30 6.1(17)
N27 N28 C92 C94 -175.9(9)
C97 N31 C93 C94 0.5(14)
Fe3 N31 C93 C94 -179.3(7)
N31 C93 C94 C95 -0.1(16)
N31 C93 C94 C92 177.5(9)
N30 C92 C94 C93 25.2(16)
N28 C92 C94 C93 -152.9(10)
N30 C92 C94 C95 -157.3(12)
N28 C92 C94 C95 24.6(17)
C93 C94 C95 C96 -1.8(17)
C92 C94 C95 C96 -179.3(11)
C94 C95 C96 C97 3.3(19)
C93 N31 C97 C96 1.1(15)
Fe3 N31 C97 C96 -179.1(9)
C93 N31 C97 C98 -176.6(8)
Fe3 N31 C97 C98 3.2(10)
C95 C96 C97 N31 -3.0(18)
C95 C96 C97 C98 174.4(11)
C99 N32 C98 C97 -179.9(8)
Fe3 N32 C98 C97 -1.7(11)
N31 C97 C98 N32 -1.0(13)
C96 C97 C98 N32 -178.7(10)
C98 N32 C99 C100 -124.8(11)
Fe3 N32 C99 C100 57.1(12)
C98 N32 C99 C104 52.5(12)
Fe3 N32 C99 C104 -125.5(8)
C104 C99 C100 C101 0.6(17)
N32 C99 C100 C101 177.9(10)
C99 C100 C101 C102 1.6(19)
C100 C101 C102 C103 -3(2)
C100 C101 C102 F107 178.8(12)
C101 C102 C103 C104 1(2)
F107 C102 C103 C104 180.0(11)
C100 C99 C104 C103 -1.8(16)
N32 C99 C104 C103 -179.1(9)
C102 C103 C104 C99 0.8(18)
C85 N25 C279 C280 84.8(16)
Fe2 N25 C279 C280 -105.6(12)
C85 N25 C279 C284 -86.1(17)
Fe2 N25 C279 C284 83.6(15)
N25 C279 C280 C281 -171.1(19)
C284 C279 C280 C281 0.0
C279 C280 C281 C282 0.0
C280 C281 C282 F206 -177(2)
C280 C281 C282 C283 0.0
F206 C282 C283 C284 177(2)
C281 C282 C283 C284 0.0
C282 C283 C284 C279 0.0
N25 C279 C284 C283 171(2)
C280 C279 C284 C283 0.0
C117 N35 N36 C118 1.7(12)
C117 N37 N38 C118 -0.5(14)
C111 N33 C105 C110 52.4(14)
Fe2 N33 C105 C110 -128.6(11)
C111 N33 C105 C106 -135.8(11)
Fe2 N33 C105 C106 43.3(14)
C110 C105 C106 C107 -1.4(13)
N33 C105 C106 C107 -173.6(11)
C105 C106 C107 C108 2.6(15)
C106 C107 C108 C109 -8(3)
C106 C107 C108 F108 179.6(14)
C107 C108 C109 C110 13(3)
F108 C108 C109 C110 -175.3(16)
C106 C105 C110 C109 6.1(19)
N33 C105 C110 C109 178.3(11)
C108 C109 C110 C105 -12(2)
C205 N33 C111 C112 180.0(13)
C105 N33 C111 C112 178.0(7)
Fe2 N33 C111 C112 -1.2(9)
C116 N34 C112 C113 2.3(11)
Fe2 N34 C112 C113 -175.4(7)
C116 N34 C112 C111 -176.8(6)
Fe2 N34 C112 C111 5.5(8)
N33 C111 C112 N34 -2.9(10)
N33 C111 C112 C113 178.1(8)
N34 C112 C113 C114 -2.8(13)
C111 C112 C113 C114 176.1(8)
C112 C113 C114 C115 0.3(14)
C113 C114 C115 C116 2.4(13)
C113 C114 C115 C117 -178.8(8)
C112 N34 C116 C115 0.7(11)
Fe2 N34 C116 C115 178.0(6)
C114 C115 C116 N34 -3.0(12)
C117 C115 C116 N34 178.1(7)
N36 N35 C117 N37 -10.2(14)
N36 N35 C117 C115 173.9(8)
N38 N37 C117 N35 9.5(15)
N38 N37 C117 C115 -174.4(9)
C116 C115 C117 N35 28.5(12)
C114 C115 C117 N35 -150.3(9)
C116 C115 C117 N37 -147.7(8)
C114 C115 C117 N37 33.4(13)
N35 N36 C118 N38 7.3(14)
N35 N36 C118 C120 -172.2(8)
N37 N38 C118 N36 -7.8(15)
N37 N38 C118 C120 171.6(9)
C123 N39 C119 C120 0.8(12)
Fe4 N39 C119 C120 -176.9(6)
N39 C119 C120 C121 0.4(14)
N39 C119 C120 C118 -178.8(8)
N36 C118 C120 C119 -167.1(9)
N38 C118 C120 C119 13.4(13)
N36 C118 C120 C121 13.7(14)
N38 C118 C120 C121 -165.8(10)
C119 C120 C121 C122 -1.0(15)
C118 C120 C121 C122 178.2(9)
C120 C121 C122 C123 0.4(15)
C119 N39 C123 C122 -1.5(12)
Fe4 N39 C123 C122 176.5(7)
C119 N39 C123 C124 179.0(7)
Fe4 N39 C123 C124 -3.1(9)
C121 C122 C123 N39 0.9(14)
C121 C122 C123 C124 -179.6(9)
C125 N40 C124 C123 -179.6(8)
Fe4 N40 C124 C123 1.6(10)
N39 C123 C124 N40 1.0(11)
C122 C123 C124 N40 -178.6(9)
C124 N40 C125 C126 66.2(12)
Fe4 N40 C125 C126 -115.2(10)
C124 N40 C125 C130 -116.0(11)
Fe4 N40 C125 C130 62.6(12)
C130 C125 C126 C127 0.6(17)
N40 C125 C126 C127 178.4(10)
C125 C126 C127 C128 1(2)
C126 C127 C128 C129 -4(2)
C126 C127 C128 F109 -179.0(11)
C127 C128 C129 C130 4(2)
F109 C128 C129 C130 179.8(12)
C128 C129 C130 C125 -2(2)
C126 C125 C130 C129 0.1(18)
N40 C125 C130 C129 -177.7(10)
C111 N33 C205 C206 -94.0(16)
Fe2 N33 C205 C206 87.3(15)
C111 N33 C205 C210 74(2)
Fe2 N33 C205 C210 -104.3(16)
N33 C205 C206 C207 170(2)
C210 C205 C206 C207 0.0
C205 C206 C207 C208 0.0
C206 C207 C208 F208 178(2)
C206 C207 C208 C209 0.0
F208 C208 C209 C210 -178(2)
C207 C208 C209 C210 0.0
C208 C209 C210 C205 0.0
N33 C205 C210 C209 -167(2)
C206 C205 C210 C209 0.0
C143 N43 N44 C144 1.3(17)
C143 N45 N46 C144 0.8(18)
C137 N41 C131 C136 -106.0(14)
Fe3 N41 C131 C136 69.3(16)
C137 N41 C131 C132 71.2(17)
Fe3 N41 C131 C132 -113.5(15)
C136 C131 C132 C133 0(3)
N41 C131 C132 C133 -177.4(15)
C131 C132 C133 C134 3(3)
C132 C133 C134 C135 -5(3)
C132 C133 C134 F110 176.4(16)
C133 C134 C135 C136 4(3)
F110 C134 C135 C136 -177.0(13)
C132 C131 C136 C135 0(2)
N41 C131 C136 C135 177.0(13)
C134 C135 C136 C131 -2(2)
C131 N41 C137 C138 -175.0(8)
C231 N41 C137 C138 165.6(14)
Fe3 N41 C137 C138 9.0(11)
C142 N42 C138 C139 -3.1(13)
Fe3 N42 C138 C139 172.9(8)
C142 N42 C138 C137 178.9(8)
Fe3 N42 C138 C137 -5.1(9)
N41 C137 C138 C139 179.5(9)
N41 C137 C138 N42 -2.5(12)
N42 C138 C139 C140 1.2(15)
C137 C138 C139 C140 179.0(10)
C138 C139 C140 C141 2.1(16)
C139 C140 C141 C142 -3.4(16)
C139 C140 C141 C143 178.0(10)
C138 N42 C142 C141 1.7(13)
Fe3 N42 C142 C141 -173.6(7)
C140 C141 C142 N42 1.6(15)
C143 C141 C142 N42 -179.8(9)
N44 N43 C143 N45 -9(2)
N44 N43 C143 C141 173.4(10)
N46 N45 C143 N43 8(2)
N46 N45 C143 C141 -174.5(11)
C140 C141 C143 N43 -159.6(11)
C142 C141 C143 N43 21.8(16)
C140 C141 C143 N45 22.7(16)
C142 C141 C143 N45 -155.9(11)
N43 N44 C144 N46 7.3(19)
N43 N44 C144 C146 -172.1(10)
N45 N46 C144 N44 -8(2)
N45 N46 C144 C146 171.0(11)
C149 N47 C145 C146 0.1(13)
Fe4 N47 C145 C146 172.7(7)
N47 C145 C146 C147 -1.3(15)
N47 C145 C146 C144 -179.2(9)
N44 C144 C146 C147 20.5(16)
N46 C144 C146 C147 -158.9(11)
N44 C144 C146 C145 -161.6(10)
N46 C144 C146 C145 18.9(15)
C145 C146 C147 C148 0.8(15)
C144 C146 C147 C148 178.6(10)
C146 C147 C148 C149 0.7(15)
C145 N47 C149 C148 1.5(14)
Fe4 N47 C149 C148 -172.2(8)
C145 N47 C149 C150 -175.7(8)
Fe4 N47 C149 C150 10.6(10)
C147 C148 C149 N47 -2.0(15)
C147 C148 C149 C150 175.0(9)
C151 N48 C150 C149 171.0(8)
Fe4 N48 C150 C149 -3.7(11)
N47 C149 C150 N48 -4.7(12)
C148 C149 C150 N48 178.1(9)
C150 N48 C151 C152 82.0(13)
Fe4 N48 C151 C152 -104.1(11)
C150 N48 C151 C156 -97.9(11)
Fe4 N48 C151 C156 76.0(11)
C156 C151 C152 C153 1(2)
N48 C151 C152 C153 -179.4(12)
C151 C152 C153 C154 2(2)
C152 C153 C154 C155 -2(2)
C152 C153 C154 F111 178.0(13)
C153 C154 C155 C156 0(2)
F111 C154 C155 C156 179.9(10)
C154 C155 C156 C151 2.5(18)
C152 C151 C156 C155 -2.7(18)
N48 C151 C156 C155 177.2(10)
C137 N41 C231 C236 109(3)
Fe3 N41 C231 C236 -96(3)
C137 N41 C231 C232 -58(4)
Fe3 N41 C231 C232 97(4)
C236 C231 C232 C233 7(6)
N41 C231 C232 C233 173(3)
C231 C232 C233 C234 2(6)
C232 C233 C234 C235 -7(7)
C232 C233 C234 F210 177(4)
C233 C234 C235 C236 3(7)
F210 C234 C235 C236 178(4)
C232 C231 C236 C235 -12(6)
N41 C231 C236 C235 -178(3)
C234 C235 C236 C231 7(6)
O1 S1 N200 S2 40(3)
O2 S1 N200 S2 174(3)
C1A S1 N200 S2 -81(3)
O3 S2 N200 S1 12(3)
O4 S2 N200 S1 153(2)
C2A S2 N200 S1 -100(2)
O1 S1 C1A F1A 62(3)
O2 S1 C1A F1A -67(3)
N200 S1 C1A F1A -173(2)
O1 S1 C1A F2A 172(2)
O2 S1 C1A F2A 44(3)
N200 S1 C1A F2A -63(2)
O1 S1 C1A F3A -58(3)
O2 S1 C1A F3A 174(3)
N200 S1 C1A F3A 67(2)
O3 S2 C2A F6A 64(3)
O4 S2 C2A F6A -66(3)
N200 S2 C2A F6A -176(2)
O3 S2 C2A F5A -61(2)
O4 S2 C2A F5A 169(2)
N200 S2 C2A F5A 59(2)
O3 S2 C2A F4A -176(2)
O4 S2 C2A F4A 54(2)
N200 S2 C2A F4A -56(2)

loop_
_platon_squeeze_void_nr
_platon_squeeze_void_average_x
_platon_squeeze_void_average_y
_platon_squeeze_void_average_z
_platon_squeeze_void_volume
_platon_squeeze_void_count_electrons
_platon_squeeze_void_content
1 0.000 0.500 0.000 161 29 ' '
2 0.160 0.300 0.292 174 32 ' '
3 0.215 0.620 0.470 12 1 ' '
4 0.208 0.741 0.442 7 0 ' '
5 0.288 0.783 0.343 18 4 ' '
6 0.411 0.988 0.137 91 15 ' '
7 0.500 0.500 0.500 90 7 ' '
8 0.589 1.012 0.863 91 15 ' '
9 0.840 0.700 0.708 174 32 ' '
10 0.712 0.217 0.657 18 4 ' '
11 0.785 0.379 0.530 12 0 ' '
12 0.792 0.259 0.558 7 0 ' '
